data_7063453
loop_
_publ_author_name
'Belova, Svetlana A.'
'Dudkin, Semyon V.'
'Belov, Alexander S.'
'Danshina, Anastasia A.'
'Dorovatovskii, Pavel V.'
'Budnikova, Yulia H.'
'Khrizanforova, Vera V.'
'Bratskaya, Svetlana Yu.'
'Balatskiy, Denis V.'
'Voloshin, Yan Z.'

_publ_section_title
;
 Synthesis, structure and spectroelectrochemistry of hybrid
 metal(iv)phthalocyaninato-capped 3d-metal pyrazoloximates as prospective
 precursors of stimuli-induced (responsive) single-molecule magnets, logic
 gates and qubits
;
_journal_issue 41
_journal_name_full 'New Journal of Chemistry'
_journal_page_first 17831
_journal_page_last 17848
_journal_paper_doi 10.1039/D4NJ02908A
_journal_volume 48
_journal_year 2024
_chemical_formula_moiety 'C47 H34 Fe N17 O3 Zr, 2(C H Cl3), Cl, 2[CHCl3]'
_chemical_formula_sum 'C51 H38 Cl13 Fe N17 O3 Zr'
_chemical_formula_weight 1544.90
_space_group_crystal_system triclinic
_space_group_IT_number 2
_space_group_name_Hall '-P 1'
_space_group_name_H-M_alt 'P -1'
_atom_sites_solution_hydrogens mixed
_audit_creation_date 2024-08-21
_audit_creation_method
;
Olex2 1.5
(compiled 2024.02.16 svn.r378c4104 for OlexSys, GUI svn.r6928)
;
_audit_update_record
;
2024-08-21 deposited with the CCDC.	2024-09-25 downloaded from the CCDC.
;
_cell_angle_alpha 105.651(2)
_cell_angle_beta 94.089(2)
_cell_angle_gamma 94.732(2)
_cell_formula_units_Z 4
_cell_length_a 12.7743(5)
_cell_length_b 20.9149(8)
_cell_length_c 24.0058(9)
_cell_measurement_reflns_used 9860
_cell_measurement_temperature 100
_cell_measurement_theta_max 30.62
_cell_measurement_theta_min 2.35
_cell_volume 6125.5(4)
_computing_cell_refinement 'SAINT v8.34A (Bruker, 2013)'
_computing_data_collection 'SC-XRD SUITE  (Bruker, 2019)'
_computing_data_reduction 'SAINT v8.34A (Bruker, 2013)'
_computing_molecular_graphics 'Olex2 1.5 (Dolomanov et al., 2009)'
_computing_publication_material 'Olex2 1.5 (Dolomanov et al., 2009)'
_computing_structure_refinement 'XL  (Sheldrick, 2008)'
_computing_structure_solution 'SHELXT 2014/4 (Sheldrick, 2014)'
_diffrn_ambient_temperature 100.00
_diffrn_measured_fraction_theta_full 0.970
_diffrn_measured_fraction_theta_max 0.996
_diffrn_measurement_device_type 'Bruker Quest D8'
_diffrn_measurement_method '\f and \w scans'
_diffrn_radiation_type MoK\a
_diffrn_radiation_wavelength 0.71073
_diffrn_reflns_av_R_equivalents 0.0722
_diffrn_reflns_av_unetI/netI 0.1126
_diffrn_reflns_Laue_measured_fraction_full 0.970
_diffrn_reflns_Laue_measured_fraction_max 0.996
_diffrn_reflns_limit_h_max 15
_diffrn_reflns_limit_h_min -13
_diffrn_reflns_limit_k_max 24
_diffrn_reflns_limit_k_min -24
_diffrn_reflns_limit_l_max 27
_diffrn_reflns_limit_l_min -28
_diffrn_reflns_number 55033
_diffrn_reflns_point_group_measured_fraction_full 0.970
_diffrn_reflns_point_group_measured_fraction_max 0.996
_diffrn_reflns_theta_full 25.242
_diffrn_reflns_theta_max 25.000
_diffrn_reflns_theta_min 1.770
_exptl_absorpt_coefficient_mu 1.033
_exptl_absorpt_correction_T_max 0.3368
_exptl_absorpt_correction_T_min 0.2613
_exptl_absorpt_correction_type multi-scan
_exptl_absorpt_process_details
;
SADABS-2016/2 (Bruker,2016/2) was used for absorption correction.
wR2(int) was 0.1481 before and 0.0602 after correction.
The Ratio of minimum to maximum transmission is 0.7758.
The \l/2 correction factor is Not present.
;
_exptl_crystal_colour blue
_exptl_crystal_colour_primary blue
_exptl_crystal_density_diffrn 1.675
_exptl_crystal_description plate
_exptl_crystal_F_000 3096
_exptl_crystal_size_max 0.14
_exptl_crystal_size_mid 0.12
_exptl_crystal_size_min 0.01
_refine_diff_density_max 1.123
_refine_diff_density_min -1.283
_refine_diff_density_rms 0.128
_refine_ls_extinction_method none
_refine_ls_goodness_of_fit_ref 1.037
_refine_ls_hydrogen_treatment constr
_refine_ls_matrix_type full
_refine_ls_number_parameters 1410
_refine_ls_number_reflns 21513
_refine_ls_number_restraints 0
_refine_ls_restrained_S_all 1.037
_refine_ls_R_factor_all 0.1283
_refine_ls_R_factor_gt 0.0796
_refine_ls_shift/su_max 0.001
_refine_ls_shift/su_mean 0.000
_refine_ls_structure_factor_coef Fsqd
_refine_ls_weighting_details 'w=1/[\s^2^(Fo^2^)+(0.1334P)^2^] where P=(Fo^2^+2Fc^2^)/3'
_refine_ls_weighting_scheme calc
_refine_ls_wR_factor_gt 0.2144
_refine_ls_wR_factor_ref 0.2444
_reflns_Friedel_coverage 0.000
_reflns_number_gt 12568
_reflns_number_total 21513
_reflns_threshold_expression 'I > 2\s(I)'
_cod_data_source_file d4nj02908a3.cif
_cod_data_source_block ss223_zr_fe
_cod_depositor_comments 'Adding full bibliography for 7063450--7063453.cif.'
_cod_database_code 7063453
_shelxl_version_number 2014/6
_shelx_space_group_comment
;
The symmetry employed for this shelxl refinement is uniquely defined
by the following loop, which should always be used as a source of
symmetry information in preference to the above space-group names.
They are only intended as comments.
;
_shelx_estimated_absorpt_t_max 0.990
_shelx_estimated_absorpt_t_min 0.869
_olex2_refinement_description
;
1. Fixed Uiso
 At 1.2 times of:
  All C(H) groups, All N(H) groups
 At 1.5 times of:
  All C(H,H,H) groups
2.a Riding coordinates:
 N7(H7), N8(H8), N9(H9), N7A(H7A), N8A(H8AA), N9A(H9AA)
2.b Ternary CH refined with riding coordinates:
 C2S(H2S), C4S(H4S), C1S(H1S), C3S(H3S)
2.c Me refined with riding coordinates:
 C10A(H10D,H10E,H10F)
2.d Aromatic/amide H refined with riding coordinates:
 C3(H3), C4(H4), C8(H8A), C9(H9A), C13(H13), C14(H14), C18(H18), C19(H19),
 C20(H20), C21(H21), C26(H26), C27(H27), C28(H28), C29(H29), C34(H34), C35(H35),
  C36(H36), C37(H37), C42(H42), C43(H43), C44(H44), C45(H45), C3A(H3A),
 C4A(H4A), C8A(H8AB), C9A(H9AB), C13A(H13A), C14A(H14A), C18A(H18A), C19A(H19A),
  C20A(H20A), C21A(H21A), C26A(H26A), C27A(H27A), C28A(H28A), C29A(H29A),
 C34A(H34A), C35A(H35A), C36A(H36A), C37A(H37A), C42A(H42A), C43A(H43A),
 C44A(H44A), C45A(H45A)
2.e Idealised Me refined as rotating group:
 C5(H5A,H5B,H5C), C10(H10A,H10B,H10C), C15(H15A,H15B,H15C), C5A(H5AA,H5AB,
 H5AC), C15A(H15D,H15E,H15F)
;
_olex2_submission_special_instructions 'No special instructions were received'

loop_
_space_group_symop_operation_xyz
'x, y, z'
'-x, -y, -z'

loop_
_atom_site_label
_atom_site_type_symbol
_atom_site_fract_x
_atom_site_fract_y
_atom_site_fract_z
_atom_site_U_iso_or_equiv
_atom_site_adp_type
_atom_site_occupancy
_atom_site_site_symmetry_order
_atom_site_calc_flag
_atom_site_refinement_flags_posn
_atom_site_refinement_flags_adp
_atom_site_refinement_flags_occupancy
_atom_site_disorder_assembly
_atom_site_disorder_group
Zr1 Zr 0.22166(5) 0.27596(3) 0.33637(3) 0.01898(17) Uani 1 1 d . . . . .
Fe1 Fe 0.14172(8) 0.16828(5) 0.18561(4) 0.0254(3) Uani 1 1 d . . . . .
Cl4S Cl 0.4563(2) 0.20992(14) 0.12991(12) 0.0723(8) Uani 1 1 d . . . . .
Cl5S Cl 0.5667(2) 0.16745(19) 0.22063(13) 0.0929(10) Uani 1 1 d . . . . .
Cl6S Cl 0.6087(3) 0.30120(18) 0.21577(15) 0.1199(15) Uani 1 1 d . . . . .
O1 O 0.2962(4) 0.2710(2) 0.2601(2) 0.0298(12) Uani 1 1 d . . . . .
O2 O 0.0775(4) 0.2661(2) 0.2858(2) 0.0274(11) Uani 1 1 d . . . . .
O3 O 0.2042(4) 0.1702(2) 0.3045(2) 0.0258(11) Uani 1 1 d . . . . .
N1 N 0.2343(5) 0.2495(3) 0.2073(3) 0.0307(14) Uani 1 1 d . . . . .
N2 N 0.1013(5) 0.2073(3) 0.1224(3) 0.0389(16) Uani 1 1 d . . . . .
N3 N 0.0470(4) 0.2101(3) 0.2391(3) 0.0277(14) Uani 1 1 d . . . . .
N4 N 0.0176(5) 0.1017(3) 0.1633(3) 0.0334(15) Uani 1 1 d . . . . .
N5 N 0.2149(4) 0.1414(3) 0.2469(3) 0.0270(14) Uani 1 1 d . . . . .
N6 N 0.2347(5) 0.1089(3) 0.1417(3) 0.0365(16) Uani 1 1 d . . . . .
N7 N 0.0294(6) 0.1946(3) 0.0753(3) 0.0442(18) Uani 1 1 d . . . . .
H7 H -0.0014 0.1476 0.0702 0.053 Uiso 1 1 d R U . . .
N8 N -0.0145(5) 0.0464(3) 0.1198(3) 0.049(2) Uani 1 1 d . . . . .
H8 H 0.0189 0.0084 0.1013 0.058 Uiso 1 1 d R U . . .
N9 N 0.2565(5) 0.0852(3) 0.0853(3) 0.0463(19) Uani 1 1 d . . . . .
H9 H 0.2295 0.1088 0.0571 0.056 Uiso 1 1 d R U . . .
N10 N 0.3210(4) 0.3758(3) 0.3541(2) 0.0233(13) Uani 1 1 d . . . . .
N11 N 0.1854(5) 0.4526(3) 0.3645(3) 0.0264(14) Uani 1 1 d . . . . .
N12 N 0.1217(4) 0.3515(3) 0.3876(2) 0.0207(12) Uani 1 1 d . . . . .
N13 N 0.0064(4) 0.2776(3) 0.4243(2) 0.0212(12) Uani 1 1 d . . . . .
N14 N 0.1780(4) 0.2375(2) 0.4116(2) 0.0195(12) Uani 1 1 d . . . . .
N15 N 0.3273(4) 0.1766(3) 0.4255(2) 0.0206(12) Uani 1 1 d . . . . .
N16 N 0.3792(4) 0.2609(2) 0.3781(2) 0.0197(12) Uani 1 1 d . . . . .
N17 N 0.4966(4) 0.3406(3) 0.3485(2) 0.0260(13) Uani 1 1 d . . . . .
C1 C 0.2317(7) 0.2914(4) 0.1750(3) 0.039(2) Uani 1 1 d . . . . .
C2 C 0.1557(7) 0.2657(4) 0.1257(3) 0.041(2) Uani 1 1 d . . . . .
C2S C 0.5143(8) 0.2350(5) 0.2043(4) 0.070(3) Uani 1 1 d . . . . .
H2S H 0.4576 0.2488 0.2303 0.084 Uiso 1 1 calc R U . . .
C3 C 0.1176(9) 0.2926(5) 0.0797(4) 0.063(3) Uani 1 1 d . . . . .
H3 H 0.1409 0.3335 0.0722 0.076 Uiso 1 1 calc R U . . .
C4 C 0.0393(9) 0.2441(5) 0.0494(4) 0.063(3) Uani 1 1 d . . . . .
H4 H -0.0018 0.2454 0.0152 0.076 Uiso 1 1 calc R U . . .
C5 C 0.2963(8) 0.3577(4) 0.1917(4) 0.056(3) Uani 1 1 d . . . . .
H5A H 0.3012 0.3742 0.1573 0.084 Uiso 1 1 calc R U . . .
H5B H 0.3673 0.3530 0.2074 0.084 Uiso 1 1 calc R U . . .
H5C H 0.2629 0.3894 0.2212 0.084 Uiso 1 1 calc R U . . .
C6 C -0.0485(6) 0.1836(4) 0.2358(3) 0.0308(17) Uani 1 1 d . . . . .
C7 C -0.0686(6) 0.1221(4) 0.1885(4) 0.039(2) Uani 1 1 d . . . . .
C8 C -0.1573(7) 0.0788(5) 0.1616(4) 0.062(3) Uani 1 1 d . . . . .
H8A H -0.2283 0.0823 0.1703 0.074 Uiso 1 1 calc R U . . .
C9 C -0.1207(7) 0.0314(5) 0.1207(5) 0.071(3) Uani 1 1 d . . . . .
H9A H -0.1620 -0.0069 0.0961 0.085 Uiso 1 1 calc R U . . .
C10 C -0.1321(6) 0.2092(4) 0.2747(4) 0.045(2) Uani 1 1 d . . . . .
H10A H -0.1686 0.2415 0.2598 0.068 Uiso 1 1 calc R U . . .
H10B H -0.0992 0.2309 0.3141 0.068 Uiso 1 1 calc R U . . .
H10C H -0.1831 0.1718 0.2754 0.068 Uiso 1 1 calc R U . . .
C11 C 0.2834(6) 0.0982(3) 0.2349(3) 0.0329(18) Uani 1 1 d . . . . .
C12 C 0.2920(6) 0.0778(4) 0.1730(4) 0.0359(19) Uani 1 1 d . . . . .
C13 C 0.3541(7) 0.0338(4) 0.1366(4) 0.048(2) Uani 1 1 d . . . . .
H13 H 0.4023 0.0059 0.1471 0.058 Uiso 1 1 calc R U . . .
C14 C 0.3271(7) 0.0415(4) 0.0814(4) 0.052(2) Uani 1 1 d . . . . .
H14 H 0.3550 0.0190 0.0467 0.063 Uiso 1 1 calc R U . . .
C15 C 0.3498(6) 0.0756(4) 0.2778(3) 0.040(2) Uani 1 1 d . . . . .
H15A H 0.3555 0.0277 0.2628 0.060 Uiso 1 1 calc R U . . .
H15B H 0.3174 0.0841 0.3145 0.060 Uiso 1 1 calc R U . . .
H15C H 0.4204 0.1002 0.2844 0.060 Uiso 1 1 calc R U . . .
C16 C 0.4280(5) 0.3830(3) 0.3469(3) 0.0251(16) Uani 1 1 d . . . . .
C17 C 0.4551(6) 0.4487(3) 0.3397(3) 0.0261(16) Uani 1 1 d . . . . .
C18 C 0.5524(6) 0.4811(4) 0.3334(3) 0.0377(19) Uani 1 1 d . . . . .
H18 H 0.6155 0.4599 0.3318 0.045 Uiso 1 1 calc R U . . .
C19 C 0.5508(6) 0.5467(4) 0.3296(3) 0.0354(19) Uani 1 1 d . . . . .
H19 H 0.6145 0.5699 0.3239 0.042 Uiso 1 1 calc R U . . .
C20 C 0.4594(6) 0.5790(4) 0.3337(3) 0.038(2) Uani 1 1 d . . . . .
H20 H 0.4627 0.6238 0.3315 0.046 Uiso 1 1 calc R U . . .
C21 C 0.3641(6) 0.5474(3) 0.3410(3) 0.0304(18) Uani 1 1 d . . . . .
H21 H 0.3018 0.5695 0.3442 0.036 Uiso 1 1 calc R U . . .
C22 C 0.3636(6) 0.4817(3) 0.3435(3) 0.0268(16) Uani 1 1 d . . . . .
C23 C 0.2810(5) 0.4349(3) 0.3540(3) 0.0216(15) Uani 1 1 d . . . . .
C24 C 0.1155(6) 0.4145(3) 0.3808(3) 0.0239(15) Uani 1 1 d . . . . .
C25 C 0.0143(6) 0.4364(3) 0.3975(3) 0.0320(18) Uani 1 1 d . . . . .
C26 C -0.0322(6) 0.4949(4) 0.3978(4) 0.039(2) Uani 1 1 d . . . . .
H26 H 0.0041 0.5296 0.3858 0.046 Uiso 1 1 calc R U . . .
C27 C -0.1312(7) 0.5009(4) 0.4158(4) 0.042(2) Uani 1 1 d . . . . .
H27 H -0.1647 0.5397 0.4157 0.051 Uiso 1 1 calc R U . . .
C28 C -0.1829(6) 0.4502(3) 0.4345(3) 0.037(2) Uani 1 1 d . . . . .
H28 H -0.2507 0.4562 0.4478 0.044 Uiso 1 1 calc R U . . .
C29 C -0.1394(5) 0.3910(3) 0.4344(3) 0.0273(16) Uani 1 1 d . . . . .
H29 H -0.1760 0.3570 0.4472 0.033 Uiso 1 1 calc R U . . .
C30 C -0.0401(5) 0.3842(3) 0.4146(3) 0.0227(15) Uani 1 1 d . . . . .
C31 C 0.0299(5) 0.3327(3) 0.4085(3) 0.0160(14) Uani 1 1 d . . . . .
C32 C 0.0774(5) 0.2352(3) 0.4277(3) 0.0200(14) Uani 1 1 d . . . . .
C33 C 0.0584(5) 0.1814(3) 0.4542(3) 0.0195(14) Uani 1 1 d . . . . .
C34 C -0.0308(5) 0.1565(3) 0.4752(3) 0.0230(15) Uani 1 1 d . . . . .
H34 H -0.0957 0.1754 0.4736 0.028 Uiso 1 1 calc R U . . .
C35 C -0.0208(5) 0.1034(3) 0.4984(3) 0.0229(15) Uani 1 1 d . . . . .
H35 H -0.0806 0.0846 0.5120 0.027 Uiso 1 1 calc R U . . .
C36 C 0.0757(6) 0.0765(3) 0.5023(3) 0.0285(17) Uani 1 1 d . . . . .
H36 H 0.0808 0.0409 0.5195 0.034 Uiso 1 1 calc R U . . .
C37 C 0.1631(5) 0.1016(3) 0.4813(3) 0.0255(16) Uani 1 1 d . . . . .
H37 H 0.2286 0.0836 0.4840 0.031 Uiso 1 1 calc R U . . .
C38 C 0.1538(5) 0.1532(3) 0.4565(3) 0.0188(14) Uani 1 1 d . . . . .
C39 C 0.2285(5) 0.1900(3) 0.4293(3) 0.0188(14) Uani 1 1 d . . . . .
C40 C 0.3970(5) 0.2115(3) 0.4043(3) 0.0197(14) Uani 1 1 d . . . . .
C41 C 0.5075(5) 0.2011(3) 0.4058(3) 0.0227(15) Uani 1 1 d . . . . .
C42 C 0.5653(5) 0.1594(3) 0.4281(3) 0.0252(16) Uani 1 1 d . . . . .
H42 H 0.5320 0.1282 0.4453 0.030 Uiso 1 1 calc R U . . .
C43 C 0.6733(6) 0.1641(4) 0.4249(3) 0.0312(17) Uani 1 1 d . . . . .
H43 H 0.7147 0.1360 0.4404 0.037 Uiso 1 1 calc R U . . .
C44 C 0.7228(6) 0.2103(4) 0.3989(3) 0.0345(18) Uani 1 1 d . . . . .
H44 H 0.7969 0.2124 0.3967 0.041 Uiso 1 1 calc R U . . .
C45 C 0.6656(5) 0.2522(4) 0.3768(3) 0.0279(17) Uani 1 1 d . . . . .
H45 H 0.6991 0.2835 0.3598 0.033 Uiso 1 1 calc R U . . .
C46 C 0.5561(5) 0.2472(3) 0.3802(3) 0.0231(15) Uani 1 1 d . . . . .
C47 C 0.4749(5) 0.2855(3) 0.3652(3) 0.0215(15) Uani 1 1 d . . . . .
Zr1A Zr 0.25804(5) 0.22596(3) 0.65599(3) 0.02078(17) Uani 1 1 d . . . . .
Fe1A Fe 0.35261(9) 0.33421(5) 0.80487(5) 0.0348(3) Uani 1 1 d . . . . .
O1A O 0.2791(4) 0.1997(2) 0.7341(2) 0.0354(13) Uani 1 1 d . . . . .
O2A O 0.1935(4) 0.3093(2) 0.7059(2) 0.0319(12) Uani 1 1 d . . . . .
O3A O 0.4033(4) 0.2864(2) 0.6863(2) 0.0291(11) Uani 1 1 d . . . . .
N1A N 0.2760(5) 0.2481(3) 0.7863(3) 0.0325(15) Uani 1 1 d . . . . .
N2A N 0.2649(5) 0.3460(4) 0.8687(3) 0.0472(18) Uani 1 1 d . . . . .
N3A N 0.2544(5) 0.3563(3) 0.7509(3) 0.0352(15) Uani 1 1 d . . . . .
N4A N 0.3893(6) 0.4304(3) 0.8226(4) 0.056(2) Uani 1 1 d . . . . .
N5A N 0.4398(5) 0.3018(3) 0.7433(3) 0.0333(15) Uani 1 1 d . . . . .
N6A N 0.4760(5) 0.3184(3) 0.8492(3) 0.0448(18) Uani 1 1 d . . . . .
N7A N 0.2468(6) 0.3933(4) 0.9172(3) 0.061(2) Uani 1 1 d . . . . .
H7A H 0.2765 0.4402 0.9264 0.073 Uiso 1 1 d R U . . .
N8A N 0.4558(7) 0.4800(4) 0.8605(5) 0.097(4) Uani 1 1 d . . . . .
H8AA H 0.5181 0.4871 0.8793 0.116 Uiso 1 1 d R U . . .
N9A N 0.5106(6) 0.3220(4) 0.9047(3) 0.057(2) Uani 1 1 d . . . . .
H9AA H 0.4658 0.3324 0.9367 0.068 Uiso 1 1 d R U . . .
N10A N 0.1626(4) 0.1257(3) 0.6397(2) 0.0233(13) Uani 1 1 d . . . . .
N11A N -0.0144(5) 0.1591(3) 0.6406(3) 0.0279(14) Uani 1 1 d . . . . .
N12A N 0.1036(4) 0.2364(3) 0.6080(2) 0.0229(13) Uani 1 1 d . . . . .
N13A N 0.1573(4) 0.3215(3) 0.5628(2) 0.0228(13) Uani 1 1 d . . . . .
N14A N 0.3054(4) 0.2612(3) 0.5794(2) 0.0219(13) Uani 1 1 d . . . . .
N15A N 0.4753(4) 0.2184(3) 0.5663(2) 0.0232(13) Uani 1 1 d . . . . .
N16A N 0.3638(4) 0.1503(2) 0.6103(2) 0.0224(13) Uani 1 1 d . . . . .
N17A N 0.3016(5) 0.0525(3) 0.6391(3) 0.0281(14) Uani 1 1 d . . . . .
C1A C 0.2044(7) 0.2344(4) 0.8192(4) 0.043(2) Uani 1 1 d . . . . .
C2A C 0.2019(7) 0.2925(4) 0.8692(4) 0.047(2) Uani 1 1 d . . . . .
C3A C 0.1403(8) 0.3073(5) 0.9167(4) 0.062(3) Uani 1 1 d . . . . .
H3A H 0.0867 0.2786 0.9258 0.075 Uiso 1 1 calc R U . . .
C4A C 0.1737(9) 0.3710(6) 0.9463(4) 0.072(3) Uani 1 1 d . . . . .
H4A H 0.1496 0.3956 0.9815 0.086 Uiso 1 1 calc R U . . .
C5A C 0.1304(7) 0.1715(4) 0.8048(4) 0.048(2) Uani 1 1 d . . . . .
H5AA H 0.1126 0.1616 0.8408 0.072 Uiso 1 1 calc R U . . .
H5AB H 0.1645 0.1346 0.7812 0.072 Uiso 1 1 calc R U . . .
H5AC H 0.0659 0.1774 0.7828 0.072 Uiso 1 1 calc R U . . .
C6A C 0.2453(6) 0.4184(4) 0.7518(4) 0.041(2) Uani 1 1 d . . . . .
C7A C 0.3225(7) 0.4624(4) 0.7956(4) 0.050(2) Uani 1 1 d . . . . .
C8A C 0.3417(9) 0.5334(5) 0.8174(5) 0.079(4) Uani 1 1 d . . . . .
H8AB H 0.3051 0.5667 0.8068 0.095 Uiso 1 1 calc R U . . .
C9A C 0.4264(10) 0.5408(5) 0.8575(6) 0.103(5) Uani 1 1 d . . . . .
H9AB H 0.4606 0.5826 0.8804 0.124 Uiso 1 1 calc R U . . .
C10A C 0.1777(7) 0.4414(4) 0.7102(4) 0.050(2) Uani 1 1 d . . . . .
H10D H 0.1857 0.4903 0.7208 0.076 Uiso 1 1 calc R U . . .
H10E H 0.1987 0.4239 0.6709 0.076 Uiso 1 1 calc R U . . .
H10F H 0.1038 0.4252 0.7111 0.076 Uiso 1 1 calc R U . . .
C11A C 0.5338(6) 0.2875(4) 0.7561(4) 0.039(2) Uani 1 1 d . . . . .
C12A C 0.5585(7) 0.2982(4) 0.8169(4) 0.046(2) Uani 1 1 d . . . . .
C13A C 0.6428(8) 0.2898(5) 0.8533(5) 0.063(3) Uani 1 1 d . . . . .
H13A H 0.7094 0.2764 0.8425 0.075 Uiso 1 1 calc R U . . .
C14A C 0.6099(8) 0.3051(5) 0.9084(5) 0.064(3) Uani 1 1 d . . . . .
H14A H 0.6501 0.3038 0.9429 0.076 Uiso 1 1 calc R U . . .
C15A C 0.6083(6) 0.2580(4) 0.7128(4) 0.052(2) Uani 1 1 d . . . . .
H15D H 0.6803 0.2786 0.7270 0.078 Uiso 1 1 calc R U . . .
H15E H 0.5879 0.2663 0.6755 0.078 Uiso 1 1 calc R U . . .
H15F H 0.6052 0.2097 0.7078 0.078 Uiso 1 1 calc R U . . .
C16A C 0.2044(6) 0.0682(3) 0.6463(3) 0.0269(16) Uani 1 1 d . . . . .
C17A C 0.1204(6) 0.0236(3) 0.6581(3) 0.0262(16) Uani 1 1 d . . . . .
C18A C 0.1214(7) -0.0386(3) 0.6681(3) 0.0343(19) Uani 1 1 d . . . . .
H18A H 0.1842 -0.0598 0.6689 0.041 Uiso 1 1 calc R U . . .
C19A C 0.0240(7) -0.0681(4) 0.6770(3) 0.040(2) Uani 1 1 d . . . . .
H19A H 0.0206 -0.1113 0.6829 0.048 Uiso 1 1 calc R U . . .
C20A C -0.0663(7) -0.0376(4) 0.6775(3) 0.038(2) Uani 1 1 d . . . . .
H20A H -0.1299 -0.0597 0.6847 0.046 Uiso 1 1 calc R U . . .
C21A C -0.0680(6) 0.0250(3) 0.6678(3) 0.0273(16) Uani 1 1 d . . . . .
H21A H -0.1310 0.0461 0.6673 0.033 Uiso 1 1 calc R U . . .
C22A C 0.0287(6) 0.0547(3) 0.6588(3) 0.0264(16) Uani 1 1 d . . . . .
C23A C 0.0558(5) 0.1181(3) 0.6460(3) 0.0252(16) Uani 1 1 d . . . . .
C24A C 0.0076(5) 0.2113(3) 0.6210(3) 0.0248(16) Uani 1 1 d . . . . .
C25A C -0.0736(5) 0.2498(3) 0.6059(3) 0.0273(16) Uani 1 1 d . . . . .
C26A C -0.1814(5) 0.2446(4) 0.6092(3) 0.0301(17) Uani 1 1 d . . . . .
H26A H -0.2144 0.2135 0.6266 0.036 Uiso 1 1 calc R U . . .
C27A C -0.2401(5) 0.2861(4) 0.5863(3) 0.0328(18) Uani 1 1 d . . . . .
H27A H -0.3145 0.2827 0.5872 0.039 Uiso 1 1 calc R U . . .
C28A C -0.1904(5) 0.3331(4) 0.5618(3) 0.0317(18) Uani 1 1 d . . . . .
H28A H -0.2319 0.3620 0.5475 0.038 Uiso 1 1 calc R U . . .
C29A C -0.0817(5) 0.3383(3) 0.5580(3) 0.0258(16) Uani 1 1 d . . . . .
H29A H -0.0488 0.3692 0.5404 0.031 Uiso 1 1 calc R U . . .
C30A C -0.0228(5) 0.2961(3) 0.5813(3) 0.0246(16) Uani 1 1 d . . . . .
C31A C 0.0857(5) 0.2866(3) 0.5834(3) 0.0208(15) Uani 1 1 d . . . . .
C32A C 0.2572(5) 0.3080(3) 0.5605(3) 0.0198(14) Uani 1 1 d . . . . .
C33A C 0.3325(5) 0.3448(3) 0.5332(3) 0.0194(14) Uani 1 1 d . . . . .
C34A C 0.3244(5) 0.3974(3) 0.5084(3) 0.0236(16) Uani 1 1 d . . . . .
H34A H 0.2597 0.4159 0.5048 0.028 Uiso 1 1 calc R U . . .
C35A C 0.4156(5) 0.4211(3) 0.4894(3) 0.0211(15) Uani 1 1 d . . . . .
H35A H 0.4144 0.4584 0.4739 0.025 Uiso 1 1 calc R U . . .
C36A C 0.5096(5) 0.3917(3) 0.4924(3) 0.0264(16) Uani 1 1 d . . . . .
H36A H 0.5708 0.4097 0.4793 0.032 Uiso 1 1 calc R U . . .
C37A C 0.5157(5) 0.3381(3) 0.5136(3) 0.0201(15) Uani 1 1 d . . . . .
H37A H 0.5786 0.3168 0.5133 0.024 Uiso 1 1 calc R U . . .
C38A C 0.4273(5) 0.3152(3) 0.5358(3) 0.0207(15) Uani 1 1 d . . . . .
C39A C 0.4059(5) 0.2615(3) 0.5629(3) 0.0224(15) Uani 1 1 d . . . . .
C40A C 0.4534(5) 0.1667(3) 0.5861(3) 0.0254(16) Uani 1 1 d . . . . .
C41A C 0.5234(5) 0.1141(3) 0.5825(3) 0.0262(16) Uani 1 1 d . . . . .
C42A C 0.6218(6) 0.1061(3) 0.5601(3) 0.0307(17) Uani 1 1 d . . . . .
H42A H 0.6549 0.1381 0.5436 0.037 Uiso 1 1 calc R U . . .
C43A C 0.6678(6) 0.0495(4) 0.5634(4) 0.038(2) Uani 1 1 d . . . . .
H43A H 0.7333 0.0417 0.5477 0.046 Uiso 1 1 calc R U . . .
C44A C 0.6194(7) 0.0027(4) 0.5897(4) 0.044(2) Uani 1 1 d . . . . .
H44A H 0.6551 -0.0340 0.5939 0.053 Uiso 1 1 calc R U . . .
C45A C 0.5207(6) 0.0105(4) 0.6091(4) 0.041(2) Uani 1 1 d . . . . .
H45A H 0.4863 -0.0218 0.6248 0.049 Uiso 1 1 calc R U . . .
C46A C 0.4728(6) 0.0668(3) 0.6052(3) 0.0314(18) Uani 1 1 d . . . . .
C47A C 0.3720(6) 0.0897(3) 0.6211(3) 0.0262(16) Uani 1 1 d . . . . .
Cl1 Cl -0.07829(17) 0.06665(11) -0.02231(10) 0.0520(6) Uani 1 1 d . . . . .
Cl10 Cl -0.2646(3) 0.19125(19) 0.08495(19) 0.1282(16) Uani 1 1 d . . . . .
Cl11 Cl -0.3937(2) 0.06693(19) 0.05847(14) 0.1098(14) Uani 1 1 d . . . . .
Cl12 Cl -0.3825(4) 0.1359(2) -0.0296(2) 0.1295(15) Uani 1 1 d . . . . .
C4S C -0.3128(9) 0.1183(6) 0.0315(6) 0.102(5) Uani 1 1 d . . . . .
H4S H -0.2513 0.0941 0.0175 0.123 Uiso 1 1 calc R U . . .
Cl1S Cl 0.0270(2) 0.40672(16) 0.82765(12) 0.0817(9) Uani 1 1 d . . . . .
Cl2S Cl -0.0903(2) 0.27884(16) 0.77201(14) 0.0814(9) Uani 1 1 d . . . . .
Cl3S Cl -0.1061(2) 0.38895(14) 0.72154(12) 0.0738(8) Uani 1 1 d . . . . .
C1S C -0.0260(8) 0.3502(5) 0.7626(4) 0.063(3) Uani 1 1 d . . . . .
H1S H 0.0346 0.3361 0.7397 0.076 Uiso 1 1 calc R U . . .
Cl2 Cl 0.4263(5) 0.3699(3) 1.0183(2) 0.186(2) Uani 1 1 d . . . . .
Cl7S Cl -0.1649(2) 0.38176(13) 0.27810(13) 0.0766(8) Uani 1 1 d . . . . .
Cl8S Cl 0.0218(3) 0.43441(15) 0.23602(15) 0.0897(10) Uani 1 1 d . . . . .
Cl9S Cl -0.0995(3) 0.31254(16) 0.16831(13) 0.0939(10) Uani 1 1 d . . . . .
C3S C -0.0573(9) 0.3645(5) 0.2360(4) 0.071(3) Uani 1 1 d . . . . .
H3S H -0.0125 0.3383 0.2555 0.085 Uiso 1 1 calc R U . . .

loop_
_atom_site_aniso_label
_atom_site_aniso_U_11
_atom_site_aniso_U_22
_atom_site_aniso_U_33
_atom_site_aniso_U_23
_atom_site_aniso_U_13
_atom_site_aniso_U_12
Zr1 0.0150(3) 0.0149(3) 0.0284(4) 0.0080(3) 0.0050(3) -0.0003(2)
Fe1 0.0215(6) 0.0220(5) 0.0308(6) 0.0041(4) 0.0042(4) 0.0006(4)
Cl4S 0.0488(16) 0.086(2) 0.0732(18) 0.0059(15) 0.0096(13) 0.0068(13)
Cl5S 0.0525(18) 0.143(3) 0.077(2) 0.015(2) 0.0100(15) 0.0212(18)
Cl6S 0.111(3) 0.109(3) 0.102(3) -0.027(2) 0.049(2) -0.051(2)
O1 0.023(3) 0.033(3) 0.032(3) 0.007(2) 0.004(2) -0.003(2)
O2 0.026(3) 0.019(2) 0.032(3) -0.003(2) 0.005(2) -0.001(2)
O3 0.023(3) 0.022(3) 0.031(3) 0.004(2) 0.010(2) -0.002(2)
N1 0.035(4) 0.027(3) 0.030(4) 0.007(3) 0.007(3) 0.000(3)
N2 0.035(4) 0.040(4) 0.037(4) 0.007(3) 0.000(3) -0.005(3)
N3 0.020(3) 0.025(3) 0.035(4) 0.003(3) -0.003(3) 0.004(2)
N4 0.030(4) 0.023(3) 0.042(4) 0.000(3) 0.005(3) 0.001(3)
N5 0.023(3) 0.015(3) 0.041(4) 0.004(3) 0.005(3) 0.002(2)
N6 0.023(4) 0.042(4) 0.043(4) 0.005(3) 0.010(3) 0.007(3)
N7 0.048(5) 0.044(4) 0.039(4) 0.010(3) -0.008(3) 0.006(3)
N8 0.039(4) 0.031(4) 0.058(5) -0.017(3) 0.010(4) -0.010(3)
N9 0.042(4) 0.045(4) 0.050(5) 0.004(4) 0.023(4) 0.013(3)
N10 0.024(3) 0.019(3) 0.027(3) 0.007(2) 0.005(3) 0.000(2)
N11 0.029(3) 0.015(3) 0.037(4) 0.009(3) 0.011(3) 0.001(2)
N12 0.021(3) 0.017(3) 0.027(3) 0.008(2) 0.007(2) 0.003(2)
N13 0.014(3) 0.019(3) 0.030(3) 0.006(2) 0.001(2) 0.004(2)
N14 0.014(3) 0.009(3) 0.035(3) 0.005(2) 0.006(2) 0.002(2)
N15 0.019(3) 0.019(3) 0.025(3) 0.007(2) 0.004(2) 0.002(2)
N16 0.011(3) 0.015(3) 0.034(3) 0.008(2) 0.003(2) -0.002(2)
N17 0.020(3) 0.026(3) 0.035(4) 0.013(3) 0.003(3) -0.003(2)
C1 0.051(5) 0.036(5) 0.031(5) 0.014(4) 0.008(4) -0.007(4)
C2 0.054(6) 0.038(5) 0.034(5) 0.013(4) 0.009(4) 0.002(4)
C2S 0.068(7) 0.071(7) 0.059(7) -0.006(5) 0.033(6) -0.006(6)
C3 0.084(8) 0.053(6) 0.054(6) 0.024(5) 0.002(6) -0.008(5)
C4 0.085(8) 0.053(6) 0.051(6) 0.020(5) -0.015(5) 0.007(5)
C5 0.087(8) 0.040(5) 0.045(6) 0.025(4) 0.008(5) -0.019(5)
C6 0.023(4) 0.029(4) 0.034(4) -0.001(3) 0.005(3) 0.001(3)
C7 0.020(4) 0.041(5) 0.050(5) 0.003(4) 0.003(4) -0.003(3)
C8 0.035(5) 0.060(6) 0.065(6) -0.023(5) 0.016(5) -0.008(4)
C9 0.035(5) 0.061(6) 0.090(8) -0.022(6) 0.021(5) -0.021(5)
C10 0.022(4) 0.057(6) 0.047(5) -0.003(4) 0.007(4) 0.005(4)
C11 0.018(4) 0.023(4) 0.053(5) 0.000(4) 0.008(3) 0.006(3)
C12 0.017(4) 0.033(4) 0.050(5) -0.002(4) 0.006(4) 0.004(3)
C13 0.034(5) 0.046(5) 0.053(6) -0.006(4) 0.004(4) 0.012(4)
C14 0.038(5) 0.052(6) 0.055(6) -0.006(5) 0.008(4) 0.002(4)
C15 0.030(5) 0.037(5) 0.051(5) 0.005(4) 0.004(4) 0.015(3)
C16 0.021(4) 0.026(4) 0.028(4) 0.009(3) 0.002(3) -0.002(3)
C17 0.028(4) 0.020(4) 0.028(4) 0.008(3) 0.001(3) -0.008(3)
C18 0.031(5) 0.046(5) 0.035(5) 0.013(4) 0.003(4) -0.007(4)
C19 0.035(5) 0.030(4) 0.040(5) 0.013(4) 0.010(4) -0.015(3)
C20 0.044(5) 0.023(4) 0.048(5) 0.013(4) 0.005(4) -0.011(4)
C21 0.036(5) 0.020(4) 0.039(5) 0.011(3) 0.017(4) 0.001(3)
C22 0.030(4) 0.032(4) 0.021(4) 0.011(3) 0.003(3) 0.001(3)
C23 0.026(4) 0.014(3) 0.026(4) 0.006(3) 0.005(3) 0.001(3)
C24 0.029(4) 0.016(3) 0.027(4) 0.008(3) 0.005(3) 0.002(3)
C25 0.035(5) 0.025(4) 0.042(5) 0.013(3) 0.015(4) 0.012(3)
C26 0.036(5) 0.024(4) 0.063(6) 0.021(4) 0.016(4) 0.006(3)
C27 0.052(6) 0.026(4) 0.064(6) 0.026(4) 0.027(5) 0.027(4)
C28 0.038(5) 0.025(4) 0.056(5) 0.020(4) 0.022(4) 0.013(3)
C29 0.025(4) 0.020(4) 0.042(5) 0.014(3) 0.013(3) 0.008(3)
C30 0.018(4) 0.020(4) 0.032(4) 0.011(3) 0.006(3) -0.002(3)
C31 0.017(3) 0.008(3) 0.021(3) 0.001(3) 0.002(3) 0.000(2)
C32 0.016(3) 0.022(4) 0.024(4) 0.009(3) 0.004(3) 0.002(3)
C33 0.013(3) 0.015(3) 0.031(4) 0.006(3) 0.003(3) 0.002(2)
C34 0.014(3) 0.026(4) 0.031(4) 0.011(3) 0.006(3) -0.003(3)
C35 0.017(4) 0.020(4) 0.034(4) 0.011(3) 0.008(3) -0.001(3)
C36 0.028(4) 0.022(4) 0.041(5) 0.017(3) 0.005(3) 0.002(3)
C37 0.019(4) 0.021(4) 0.036(4) 0.008(3) 0.004(3) -0.001(3)
C38 0.008(3) 0.017(3) 0.032(4) 0.008(3) 0.005(3) -0.002(2)
C39 0.021(4) 0.014(3) 0.022(4) 0.003(3) 0.004(3) 0.007(3)
C40 0.011(3) 0.024(4) 0.023(4) 0.005(3) 0.003(3) -0.002(3)
C41 0.021(4) 0.021(4) 0.024(4) 0.002(3) 0.005(3) 0.005(3)
C42 0.015(4) 0.025(4) 0.040(4) 0.014(3) 0.009(3) 0.004(3)
C43 0.023(4) 0.034(4) 0.041(5) 0.013(4) 0.009(3) 0.014(3)
C44 0.011(4) 0.050(5) 0.047(5) 0.019(4) 0.004(3) 0.005(3)
C45 0.016(4) 0.040(4) 0.029(4) 0.012(3) 0.010(3) -0.001(3)
C46 0.024(4) 0.022(4) 0.026(4) 0.009(3) 0.007(3) 0.000(3)
C47 0.011(3) 0.030(4) 0.023(4) 0.008(3) 0.003(3) -0.002(3)
Zr1A 0.0167(4) 0.0156(3) 0.0322(4) 0.0100(3) 0.0048(3) 0.0006(2)
Fe1A 0.0262(6) 0.0303(6) 0.0423(7) 0.0015(5) -0.0004(5) 0.0038(5)
O1A 0.040(3) 0.030(3) 0.034(3) 0.006(2) -0.001(2) 0.001(2)
O2A 0.020(3) 0.029(3) 0.045(3) 0.006(2) 0.001(2) 0.006(2)
O3A 0.021(3) 0.027(3) 0.036(3) 0.008(2) -0.006(2) -0.004(2)
N1A 0.038(4) 0.024(3) 0.035(4) 0.007(3) 0.002(3) 0.006(3)
N2A 0.036(4) 0.053(5) 0.044(4) -0.001(4) -0.001(3) 0.005(3)
N3A 0.027(4) 0.026(4) 0.050(4) 0.006(3) 0.002(3) 0.004(3)
N4A 0.040(5) 0.029(4) 0.084(6) -0.008(4) 0.002(4) 0.002(3)
N5A 0.021(3) 0.028(3) 0.050(4) 0.011(3) 0.001(3) -0.001(3)
N6A 0.033(4) 0.042(4) 0.051(5) 0.001(3) -0.004(3) 0.000(3)
N7A 0.060(6) 0.069(6) 0.042(5) -0.009(4) 0.006(4) 0.026(4)
N8A 0.061(6) 0.046(5) 0.140(9) -0.027(6) -0.041(6) -0.012(4)
N9A 0.050(5) 0.063(5) 0.047(5) -0.001(4) -0.010(4) 0.011(4)
N10A 0.022(3) 0.022(3) 0.032(3) 0.014(3) 0.009(3) 0.002(2)
N11A 0.023(3) 0.026(3) 0.039(4) 0.017(3) 0.004(3) 0.001(3)
N12A 0.015(3) 0.018(3) 0.036(4) 0.009(3) 0.003(3) 0.003(2)
N13A 0.021(3) 0.023(3) 0.029(3) 0.014(3) 0.010(3) -0.002(2)
N14A 0.018(3) 0.016(3) 0.035(3) 0.012(3) 0.003(3) 0.001(2)
N15A 0.017(3) 0.021(3) 0.034(3) 0.012(3) 0.005(3) -0.001(2)
N16A 0.022(3) 0.010(3) 0.037(3) 0.008(2) 0.006(3) 0.003(2)
N17A 0.036(4) 0.017(3) 0.034(4) 0.009(3) 0.009(3) 0.003(3)
C1A 0.035(5) 0.058(6) 0.040(5) 0.023(4) 0.003(4) 0.004(4)
C2A 0.048(6) 0.051(6) 0.042(5) 0.010(4) 0.010(4) 0.010(4)
C3A 0.055(7) 0.077(8) 0.054(6) 0.014(6) 0.016(5) 0.014(5)
C4A 0.078(8) 0.093(9) 0.036(6) -0.002(6) 0.015(5) 0.019(7)
C5A 0.052(6) 0.051(6) 0.040(5) 0.015(4) 0.008(4) -0.004(4)
C6A 0.034(5) 0.030(5) 0.053(5) -0.001(4) 0.002(4) 0.007(3)
C7A 0.041(5) 0.033(5) 0.066(6) -0.001(4) 0.007(5) 0.001(4)
C8A 0.069(8) 0.028(5) 0.118(10) -0.012(6) -0.014(7) -0.001(5)
C9A 0.083(9) 0.030(6) 0.161(13) -0.014(7) -0.039(9) -0.012(6)
C10A 0.053(6) 0.034(5) 0.069(6) 0.018(5) 0.007(5) 0.021(4)
C11A 0.018(4) 0.043(5) 0.047(5) -0.002(4) -0.007(4) 0.006(3)
C12A 0.036(5) 0.037(5) 0.060(6) 0.006(4) -0.002(4) 0.005(4)
C13A 0.048(6) 0.055(6) 0.076(8) 0.006(6) -0.013(5) 0.008(5)
C14A 0.052(7) 0.065(7) 0.068(7) 0.017(6) -0.021(5) 0.001(5)
C15A 0.019(4) 0.053(6) 0.071(6) -0.003(5) -0.006(4) 0.010(4)
C16A 0.026(4) 0.022(4) 0.032(4) 0.009(3) 0.001(3) 0.001(3)
C17A 0.030(4) 0.015(3) 0.033(4) 0.010(3) 0.002(3) -0.008(3)
C18A 0.049(5) 0.019(4) 0.039(5) 0.014(3) 0.013(4) 0.000(3)
C19A 0.055(6) 0.026(4) 0.037(5) 0.012(4) 0.010(4) -0.010(4)
C20A 0.045(5) 0.035(5) 0.032(5) 0.011(4) 0.004(4) -0.014(4)
C21A 0.033(4) 0.026(4) 0.023(4) 0.010(3) 0.003(3) -0.010(3)
C22A 0.035(4) 0.023(4) 0.024(4) 0.011(3) 0.010(3) -0.002(3)
C23A 0.026(4) 0.024(4) 0.025(4) 0.007(3) 0.004(3) -0.004(3)
C24A 0.014(4) 0.030(4) 0.033(4) 0.012(3) 0.005(3) 0.001(3)
C25A 0.019(4) 0.026(4) 0.039(4) 0.012(3) 0.007(3) 0.006(3)
C26A 0.020(4) 0.038(4) 0.033(4) 0.012(3) 0.006(3) -0.002(3)
C27A 0.009(4) 0.047(5) 0.048(5) 0.021(4) 0.004(3) 0.004(3)
C28A 0.017(4) 0.045(5) 0.037(4) 0.017(4) 0.004(3) 0.012(3)
C29A 0.017(4) 0.025(4) 0.035(4) 0.011(3) -0.001(3) -0.008(3)
C30A 0.024(4) 0.022(4) 0.028(4) 0.009(3) 0.005(3) -0.003(3)
C31A 0.013(3) 0.017(3) 0.032(4) 0.008(3) 0.000(3) 0.001(3)
C32A 0.010(3) 0.023(4) 0.027(4) 0.009(3) 0.001(3) -0.002(3)
C33A 0.015(3) 0.019(3) 0.024(4) 0.007(3) 0.002(3) -0.002(3)
C34A 0.022(4) 0.012(3) 0.038(4) 0.009(3) 0.004(3) 0.001(3)
C35A 0.023(4) 0.009(3) 0.031(4) 0.006(3) 0.006(3) -0.001(3)
C36A 0.026(4) 0.023(4) 0.030(4) 0.006(3) 0.012(3) -0.005(3)
C37A 0.011(3) 0.017(3) 0.033(4) 0.008(3) 0.002(3) 0.000(2)
C38A 0.020(4) 0.017(3) 0.027(4) 0.008(3) 0.004(3) 0.004(3)
C39A 0.012(3) 0.017(3) 0.040(4) 0.012(3) 0.005(3) 0.000(3)
C40A 0.019(4) 0.020(4) 0.038(4) 0.007(3) 0.004(3) 0.005(3)
C41A 0.019(4) 0.014(3) 0.047(5) 0.008(3) 0.005(3) 0.010(3)
C42A 0.026(4) 0.026(4) 0.042(5) 0.011(3) 0.009(3) 0.007(3)
C43A 0.031(5) 0.036(5) 0.054(5) 0.015(4) 0.010(4) 0.019(3)
C44A 0.048(5) 0.022(4) 0.079(6) 0.031(4) 0.030(5) 0.020(4)
C45A 0.049(5) 0.020(4) 0.068(6) 0.027(4) 0.028(4) 0.014(3)
C46A 0.031(4) 0.023(4) 0.048(5) 0.019(4) 0.016(4) 0.007(3)
C47A 0.029(4) 0.021(4) 0.030(4) 0.010(3) 0.002(3) 0.001(3)
Cl1 0.0394(13) 0.0525(14) 0.0552(14) 0.0003(11) 0.0043(10) 0.0040(10)
Cl10 0.073(2) 0.111(3) 0.155(4) -0.038(3) 0.018(2) -0.006(2)
Cl11 0.0575(19) 0.138(3) 0.092(2) -0.037(2) 0.0225(17) -0.0093(19)
Cl12 0.130(4) 0.102(3) 0.151(4) 0.011(3) 0.015(3) 0.057(2)
C4S 0.054(8) 0.107(10) 0.114(11) -0.026(8) 0.007(7) 0.020(7)
Cl1S 0.069(2) 0.102(2) 0.0660(18) 0.0068(16) -0.0003(14) 0.0239(16)
Cl2S 0.0522(17) 0.097(2) 0.102(2) 0.0364(18) 0.0177(15) 0.0098(15)
Cl3S 0.0603(18) 0.0795(19) 0.0756(19) 0.0097(15) -0.0033(14) 0.0219(14)
C1S 0.050(6) 0.075(7) 0.061(7) 0.008(6) 0.012(5) 0.014(5)
Cl2 0.210(6) 0.174(5) 0.144(4) 0.007(4) -0.036(4) 0.025(4)
Cl7S 0.082(2) 0.0518(16) 0.090(2) 0.0064(14) -0.0022(16) 0.0239(14)
Cl8S 0.090(2) 0.0651(19) 0.121(3) 0.0338(18) 0.013(2) 0.0209(16)
Cl9S 0.117(3) 0.089(2) 0.068(2) 0.0028(17) -0.0015(18) 0.036(2)
C3S 0.085(8) 0.054(6) 0.062(7) -0.009(5) 0.002(6) 0.022(6)

loop_
_atom_type_symbol
_atom_type_description
_atom_type_scat_dispersion_real
_atom_type_scat_dispersion_imag
_atom_type_scat_source
C C 0.0033 0.0016 'International Tables Vol C Tables 4.2.6.8 and 6.1.1.4'
H H 0.0000 0.0000 'International Tables Vol C Tables 4.2.6.8 and 6.1.1.4'
Cl Cl 0.1484 0.1585 'International Tables Vol C Tables 4.2.6.8 and 6.1.1.4'
Fe Fe 0.3463 0.8444 'International Tables Vol C Tables 4.2.6.8 and 6.1.1.4'
N N 0.0061 0.0033 'International Tables Vol C Tables 4.2.6.8 and 6.1.1.4'
O O 0.0106 0.0060 'International Tables Vol C Tables 4.2.6.8 and 6.1.1.4'
Zr Zr -2.9673 0.5597 'International Tables Vol C Tables 4.2.6.8 and 6.1.1.4'

loop_
_geom_angle_atom_site_label_1
_geom_angle_atom_site_label_2
_geom_angle_atom_site_label_3
_geom_angle
_geom_angle_site_symmetry_1
_geom_angle_site_symmetry_3
_geom_angle_publ_flag
O1 Zr1 O3 83.61(17) . . ?
O1 Zr1 N10 74.99(18) . . ?
O1 Zr1 N12 132.10(19) . . ?
O1 Zr1 N14 153.37(19) . . ?
O1 Zr1 N16 87.35(19) . . ?
O2 Zr1 O1 87.41(18) . . ?
O2 Zr1 O3 82.67(18) . . ?
O2 Zr1 N10 115.79(19) . . ?
O2 Zr1 N12 73.04(19) . . ?
O2 Zr1 N14 103.55(18) . . ?
O2 Zr1 N16 166.16(18) . . ?
O3 Zr1 N10 150.49(18) . . ?
O3 Zr1 N12 133.96(18) . . ?
O3 Zr1 N14 74.03(17) . . ?
O3 Zr1 N16 84.03(18) . . ?
N12 Zr1 N10 75.27(19) . . ?
N14 Zr1 N10 119.38(19) . . ?
N14 Zr1 N12 74.53(18) . . ?
N14 Zr1 N16 76.27(19) . . ?
N16 Zr1 N10 75.04(19) . . ?
N16 Zr1 N12 119.5(2) . . ?
N1 Fe1 N2 79.2(3) . . ?
N1 Fe1 N3 89.5(2) . . ?
N1 Fe1 N4 164.5(3) . . ?
N1 Fe1 N5 88.7(3) . . ?
N1 Fe1 N6 99.2(3) . . ?
N3 Fe1 N2 97.7(3) . . ?
N3 Fe1 N4 79.3(2) . . ?
N3 Fe1 N5 89.5(2) . . ?
N3 Fe1 N6 165.6(3) . . ?
N4 Fe1 N2 91.5(3) . . ?
N5 Fe1 N2 165.8(3) . . ?
N5 Fe1 N4 101.9(3) . . ?
N5 Fe1 N6 79.4(3) . . ?
N6 Fe1 N2 95.2(3) . . ?
N6 Fe1 N4 94.0(3) . . ?
N1 O1 Zr1 118.0(4) . . ?
N3 O2 Zr1 121.1(4) . . ?
N5 O3 Zr1 118.9(3) . . ?
O1 N1 Fe1 122.5(4) . . ?
C1 N1 Fe1 120.0(5) . . ?
C1 N1 O1 117.0(6) . . ?
N7 N2 Fe1 139.3(5) . . ?
C2 N2 Fe1 114.4(6) . . ?
C2 N2 N7 106.2(7) . . ?
O2 N3 Fe1 123.5(4) . . ?
C6 N3 Fe1 120.2(5) . . ?
C6 N3 O2 116.1(5) . . ?
N8 N4 Fe1 137.0(5) . . ?
C7 N4 Fe1 114.1(5) . . ?
C7 N4 N8 106.8(6) . . ?
O3 N5 Fe1 122.3(4) . . ?
C11 N5 Fe1 120.1(5) . . ?
C11 N5 O3 117.4(6) . . ?
N9 N6 Fe1 138.5(6) . . ?
C12 N6 Fe1 114.5(5) . . ?
C12 N6 N9 106.8(6) . . ?
N2 N7 H7 104.0 . . ?
C4 N7 N2 110.3(7) . . ?
C4 N7 H7 144.4 . . ?
N4 N8 H8 133.5 . . ?
N4 N8 C9 108.1(7) . . ?
C9 N8 H8 112.3 . . ?
N6 N9 H9 117.0 . . ?
C14 N9 N6 110.4(8) . . ?
C14 N9 H9 131.4 . . ?
C16 N10 Zr1 124.2(4) . . ?
C23 N10 Zr1 124.4(4) . . ?
C23 N10 C16 108.1(5) . . ?
C24 N11 C23 121.7(6) . . ?
C24 N12 Zr1 124.1(4) . . ?
C31 N12 Zr1 122.3(4) . . ?
C31 N12 C24 108.1(5) . . ?
C31 N13 C32 122.1(5) . . ?
C32 N14 Zr1 122.5(4) . . ?
C32 N14 C39 108.3(5) . . ?
C39 N14 Zr1 123.7(4) . . ?
C39 N15 C40 122.7(6) . . ?
C40 N16 Zr1 125.7(4) . . ?
C40 N16 C47 107.9(5) . . ?
C47 N16 Zr1 123.5(4) . . ?
C16 N17 C47 122.8(6) . . ?
N1 C1 C2 110.5(7) . . ?
N1 C1 C5 122.6(7) . . ?
C2 C1 C5 126.7(7) . . ?
N2 C2 C1 115.8(7) . . ?
N2 C2 C3 110.9(8) . . ?
C1 C2 C3 133.0(8) . . ?
Cl4S C2S H2S 108.5 . . ?
Cl5S C2S Cl4S 109.2(5) . . ?
Cl5S C2S H2S 108.5 . . ?
Cl6S C2S Cl4S 110.9(6) . . ?
Cl6S C2S Cl5S 111.1(7) . . ?
Cl6S C2S H2S 108.5 . . ?
C2 C3 H3 128.7 . . ?
C4 C3 C2 102.6(8) . . ?
C4 C3 H3 128.7 . . ?
N7 C4 C3 110.0(9) . . ?
N7 C4 H4 125.0 . . ?
C3 C4 H4 125.0 . . ?
C1 C5 H5A 109.5 . . ?
C1 C5 H5B 109.5 . . ?
C1 C5 H5C 109.5 . . ?
H5A C5 H5B 109.5 . . ?
H5A C5 H5C 109.5 . . ?
H5B C5 H5C 109.5 . . ?
N3 C6 C7 111.2(6) . . ?
N3 C6 C10 127.0(7) . . ?
C7 C6 C10 121.8(6) . . ?
N4 C7 C6 114.1(6) . . ?
N4 C7 C8 110.4(7) . . ?
C8 C7 C6 135.5(7) . . ?
C7 C8 H8A 127.6 . . ?
C9 C8 C7 104.8(8) . . ?
C9 C8 H8A 127.6 . . ?
N8 C9 H9A 125.1 . . ?
C8 C9 N8 109.7(8) . . ?
C8 C9 H9A 125.1 . . ?
C6 C10 H10A 109.5 . . ?
C6 C10 H10B 109.5 . . ?
C6 C10 H10C 109.5 . . ?
H10A C10 H10B 109.5 . . ?
H10A C10 H10C 109.5 . . ?
H10B C10 H10C 109.5 . . ?
N5 C11 C12 110.3(7) . . ?
N5 C11 C15 126.0(7) . . ?
C12 C11 C15 123.6(6) . . ?
N6 C12 C11 115.4(6) . . ?
N6 C12 C13 110.1(8) . . ?
C13 C12 C11 134.4(8) . . ?
C12 C13 H13 128.3 . . ?
C14 C13 C12 103.5(8) . . ?
C14 C13 H13 128.3 . . ?
N9 C14 C13 109.3(8) . . ?
N9 C14 H14 125.4 . . ?
C13 C14 H14 125.4 . . ?
C11 C15 H15A 109.5 . . ?
C11 C15 H15B 109.5 . . ?
C11 C15 H15C 109.5 . . ?
H15A C15 H15B 109.5 . . ?
H15A C15 H15C 109.5 . . ?
H15B C15 H15C 109.5 . . ?
N10 C16 C17 108.6(6) . . ?
N17 C16 N10 127.9(6) . . ?
N17 C16 C17 123.5(6) . . ?
C18 C17 C16 131.1(7) . . ?
C22 C17 C16 107.9(6) . . ?
C22 C17 C18 121.0(7) . . ?
C17 C18 H18 122.0 . . ?
C19 C18 C17 116.0(7) . . ?
C19 C18 H18 122.0 . . ?
C18 C19 H19 118.8 . . ?
C20 C19 C18 122.5(7) . . ?
C20 C19 H19 118.8 . . ?
C19 C20 H20 119.3 . . ?
C21 C20 C19 121.5(7) . . ?
C21 C20 H20 119.3 . . ?
C20 C21 H21 121.6 . . ?
C20 C21 C22 116.9(7) . . ?
C22 C21 H21 121.6 . . ?
C17 C22 C23 105.6(6) . . ?
C21 C22 C17 122.2(6) . . ?
C21 C22 C23 132.0(7) . . ?
N10 C23 C22 109.8(6) . . ?
N11 C23 N10 128.9(6) . . ?
N11 C23 C22 121.2(6) . . ?
N11 C24 N12 129.3(6) . . ?
N11 C24 C25 121.8(6) . . ?
N12 C24 C25 108.9(6) . . ?
C26 C25 C24 132.3(7) . . ?
C26 C25 C30 120.9(7) . . ?
C30 C25 C24 106.9(6) . . ?
C25 C26 H26 120.7 . . ?
C27 C26 C25 118.6(7) . . ?
C27 C26 H26 120.7 . . ?
C26 C27 H27 119.9 . . ?
C26 C27 C28 120.2(7) . . ?
C28 C27 H27 119.9 . . ?
C27 C28 H28 118.6 . . ?
C27 C28 C29 122.8(7) . . ?
C29 C28 H28 118.6 . . ?
C28 C29 H29 121.6 . . ?
C30 C29 C28 116.8(6) . . ?
C30 C29 H29 121.6 . . ?
C25 C30 C31 105.9(6) . . ?
C29 C30 C25 120.6(6) . . ?
C29 C30 C31 133.5(6) . . ?
N12 C31 C30 110.2(5) . . ?
N13 C31 N12 127.6(6) . . ?
N13 C31 C30 122.1(5) . . ?
N13 C32 N14 127.2(6) . . ?
N13 C32 C33 122.4(5) . . ?
N14 C32 C33 110.2(5) . . ?
C34 C33 C32 132.7(6) . . ?
C34 C33 C38 121.0(6) . . ?
C38 C33 C32 106.3(5) . . ?
C33 C34 H34 121.4 . . ?
C35 C34 C33 117.3(6) . . ?
C35 C34 H34 121.4 . . ?
C34 C35 H35 119.2 . . ?
C34 C35 C36 121.6(6) . . ?
C36 C35 H35 119.2 . . ?
C35 C36 H36 119.8 . . ?
C37 C36 C35 120.4(6) . . ?
C37 C36 H36 119.8 . . ?
C36 C37 H37 120.6 . . ?
C38 C37 C36 118.7(6) . . ?
C38 C37 H37 120.6 . . ?
C33 C38 C39 106.3(5) . . ?
C37 C38 C33 120.8(6) . . ?
C37 C38 C39 132.8(6) . . ?
N14 C39 C38 108.8(5) . . ?
N15 C39 N14 129.4(6) . . ?
N15 C39 C38 121.8(6) . . ?
N15 C40 N16 127.7(6) . . ?
N15 C40 C41 122.4(6) . . ?
N16 C40 C41 109.9(5) . . ?
C42 C41 C40 132.7(6) . . ?
C42 C41 C46 121.2(6) . . ?
C46 C41 C40 106.0(6) . . ?
C41 C42 H42 120.9 . . ?
C41 C42 C43 118.3(6) . . ?
C43 C42 H42 120.9 . . ?
C42 C43 H43 119.6 . . ?
C42 C43 C44 120.7(7) . . ?
C44 C43 H43 119.6 . . ?
C43 C44 H44 119.4 . . ?
C45 C44 C43 121.2(7) . . ?
C45 C44 H44 119.4 . . ?
C44 C45 H45 121.1 . . ?
C44 C45 C46 117.8(6) . . ?
C46 C45 H45 121.1 . . ?
C41 C46 C45 120.7(6) . . ?
C41 C46 C47 106.9(6) . . ?
C45 C46 C47 132.2(6) . . ?
N16 C47 C46 109.2(5) . . ?
N17 C47 N16 127.7(6) . . ?
N17 C47 C46 122.6(6) . . ?
O1A Zr1A O2A 85.07(19) . . ?
O1A Zr1A O3A 84.44(19) . . ?
O1A Zr1A N10A 74.62(19) . . ?
O1A Zr1A N12A 127.5(2) . . ?
O1A Zr1A N14A 157.2(2) . . ?
O1A Zr1A N16A 93.0(2) . . ?
O2A Zr1A O3A 83.56(19) . . ?
O2A Zr1A N10A 116.85(19) . . ?
O2A Zr1A N12A 71.68(19) . . ?
O2A Zr1A N14A 102.05(19) . . ?
O2A Zr1A N16A 166.78(19) . . ?
O3A Zr1A N10A 148.6(2) . . ?
O3A Zr1A N12A 135.73(19) . . ?
O3A Zr1A N14A 75.06(19) . . ?
O3A Zr1A N16A 83.23(19) . . ?
N10A Zr1A N12A 75.4(2) . . ?
N10A Zr1A N16A 74.98(19) . . ?
N12A Zr1A N16A 119.0(2) . . ?
N14A Zr1A N10A 119.2(2) . . ?
N14A Zr1A N12A 75.1(2) . . ?
N14A Zr1A N16A 75.08(19) . . ?
N1A Fe1A N2A 79.5(3) . . ?
N1A Fe1A N3A 88.1(3) . . ?
N1A Fe1A N4A 163.1(3) . . ?
N1A Fe1A N5A 89.5(3) . . ?
N1A Fe1A N6A 99.6(3) . . ?
N2A Fe1A N4A 91.2(3) . . ?
N2A Fe1A N6A 94.6(3) . . ?
N3A Fe1A N2A 97.3(3) . . ?
N3A Fe1A N4A 79.0(3) . . ?
N3A Fe1A N5A 89.9(3) . . ?
N3A Fe1A N6A 166.9(3) . . ?
N5A Fe1A N2A 166.6(3) . . ?
N5A Fe1A N4A 101.3(3) . . ?
N5A Fe1A N6A 79.7(3) . . ?
N6A Fe1A N4A 95.2(3) . . ?
N1A O1A Zr1A 119.1(4) . . ?
N3A O2A Zr1A 120.9(4) . . ?
N5A O3A Zr1A 119.9(4) . . ?
O1A N1A Fe1A 123.3(4) . . ?
C1A N1A Fe1A 120.7(5) . . ?
C1A N1A O1A 115.2(6) . . ?
N7A N2A Fe1A 140.0(6) . . ?
C2A N2A Fe1A 115.5(6) . . ?
C2A N2A N7A 104.5(7) . . ?
O2A N3A Fe1A 123.7(4) . . ?
C6A N3A Fe1A 121.3(6) . . ?
C6A N3A O2A 114.8(7) . . ?
N8A N4A Fe1A 139.5(7) . . ?
C7A N4A Fe1A 114.7(6) . . ?
C7A N4A N8A 105.1(7) . . ?
O3A N5A Fe1A 122.5(4) . . ?
C11A N5A Fe1A 119.3(6) . . ?
C11A N5A O3A 117.8(6) . . ?
N9A N6A Fe1A 139.8(6) . . ?
N9A N6A C12A 105.5(7) . . ?
C12A N6A Fe1A 114.7(6) . . ?
N2A N7A H7A 123.4 . . ?
C4A N7A N2A 112.2(8) . . ?
C4A N7A H7A 123.8 . . ?
N4A N8A H8AA 141.0 . . ?
N4A N8A C9A 109.1(9) . . ?
C9A N8A H8AA 107.5 . . ?
N6A N9A H9AA 122.9 . . ?
C14A N9A N6A 111.2(8) . . ?
C14A N9A H9AA 125.8 . . ?
C16A N10A Zr1A 124.2(5) . . ?
C23A N10A Zr1A 123.5(4) . . ?
C23A N10A C16A 107.4(5) . . ?
C23A N11A C24A 122.3(6) . . ?
C24A N12A Zr1A 121.7(4) . . ?
C31A N12A Zr1A 125.5(4) . . ?
C31A N12A C24A 107.7(5) . . ?
C31A N13A C32A 122.8(6) . . ?
C32A N14A Zr1A 123.4(4) . . ?
C32A N14A C39A 108.0(5) . . ?
C39A N14A Zr1A 123.3(4) . . ?
C40A N15A C39A 122.5(6) . . ?
C40A N16A Zr1A 123.9(4) . . ?
C47A N16A Zr1A 123.9(4) . . ?
C47A N16A C40A 108.2(5) . . ?
C47A N17A C16A 122.3(6) . . ?
N1A C1A C2A 109.3(7) . . ?
N1A C1A C5A 125.1(8) . . ?
C2A C1A C5A 125.5(7) . . ?
N2A C2A C1A 114.8(7) . . ?
N2A C2A C3A 110.5(8) . . ?
C3A C2A C1A 134.4(9) . . ?
C2A C3A H3A 127.4 . . ?
C4A C3A C2A 105.2(9) . . ?
C4A C3A H3A 127.4 . . ?
N7A C4A C3A 107.5(9) . . ?
N7A C4A H4A 126.2 . . ?
C3A C4A H4A 126.2 . . ?
C1A C5A H5AA 109.5 . . ?
C1A C5A H5AB 109.5 . . ?
C1A C5A H5AC 109.5 . . ?
H5AA C5A H5AB 109.5 . . ?
H5AA C5A H5AC 109.5 . . ?
H5AB C5A H5AC 109.5 . . ?
N3A C6A C7A 109.7(8) . . ?
N3A C6A C10A 126.2(8) . . ?
C7A C6A C10A 123.7(8) . . ?
N4A C7A C6A 114.5(7) . . ?
N4A C7A C8A 112.5(8) . . ?
C8A C7A C6A 132.9(9) . . ?
C7A C8A H8AB 129.1 . . ?
C9A C8A C7A 101.8(10) . . ?
C9A C8A H8AB 129.1 . . ?
N8A C9A H9AB 124.3 . . ?
C8A C9A N8A 111.4(9) . . ?
C8A C9A H9AB 124.3 . . ?
C6A C10A H10D 109.5 . . ?
C6A C10A H10E 109.5 . . ?
C6A C10A H10F 109.5 . . ?
H10D C10A H10E 109.5 . . ?
H10D C10A H10F 109.5 . . ?
H10E C10A H10F 109.5 . . ?
N5A C11A C12A 112.7(7) . . ?
N5A C11A C15A 125.4(8) . . ?
C12A C11A C15A 121.8(7) . . ?
N6A C12A C11A 113.4(7) . . ?
N6A C12A C13A 109.6(9) . . ?
C13A C12A C11A 136.9(9) . . ?
C12A C13A H13A 127.1 . . ?
C14A C13A C12A 105.9(9) . . ?
C14A C13A H13A 127.1 . . ?
N9A C14A C13A 107.9(9) . . ?
N9A C14A H14A 126.0 . . ?
C13A C14A H14A 126.0 . . ?
C11A C15A H15D 109.5 . . ?
C11A C15A H15E 109.5 . . ?
C11A C15A H15F 109.5 . . ?
H15D C15A H15E 109.5 . . ?
H15D C15A H15F 109.5 . . ?
H15E C15A H15F 109.5 . . ?
N10A C16A C17A 108.9(6) . . ?
N17A C16A N10A 127.3(6) . . ?
N17A C16A C17A 123.7(6) . . ?
C18A C17A C16A 131.1(7) . . ?
C22A C17A C16A 107.5(6) . . ?
C22A C17A C18A 121.4(6) . . ?
C17A C18A H18A 122.2 . . ?
C17A C18A C19A 115.7(7) . . ?
C19A C18A H18A 122.2 . . ?
C18A C19A H19A 118.6 . . ?
C20A C19A C18A 122.9(7) . . ?
C20A C19A H19A 118.6 . . ?
C19A C20A H20A 119.1 . . ?
C19A C20A C21A 121.8(7) . . ?
C21A C20A H20A 119.1 . . ?
C20A C21A H21A 122.2 . . ?
C20A C21A C22A 115.7(7) . . ?
C22A C21A H21A 122.2 . . ?
C17A C22A C21A 122.6(6) . . ?
C17A C22A C23A 106.8(6) . . ?
C21A C22A C23A 130.6(7) . . ?
N10A C23A C22A 109.5(6) . . ?
N11A C23A N10A 127.6(6) . . ?
N11A C23A C22A 122.9(6) . . ?
N11A C24A N12A 128.9(6) . . ?
N11A C24A C25A 122.1(6) . . ?
N12A C24A C25A 108.9(6) . . ?
C26A C25A C24A 131.9(6) . . ?
C26A C25A C30A 122.1(7) . . ?
C30A C25A C24A 105.9(6) . . ?
C25A C26A H26A 121.0 . . ?
C25A C26A C27A 118.1(7) . . ?
C27A C26A H26A 121.0 . . ?
C26A C27A H27A 119.7 . . ?
C26A C27A C28A 120.6(7) . . ?
C28A C27A H27A 119.7 . . ?
C27A C28A H28A 119.2 . . ?
C29A C28A C27A 121.5(7) . . ?
C29A C28A H28A 119.2 . . ?
C28A C29A H29A 121.2 . . ?
C28A C29A C30A 117.5(6) . . ?
C30A C29A H29A 121.2 . . ?
C25A C30A C29A 120.1(6) . . ?
C25A C30A C31A 107.3(6) . . ?
C29A C30A C31A 132.5(6) . . ?
N12A C31A C30A 110.2(6) . . ?
N13A C31A N12A 126.2(6) . . ?
N13A C31A C30A 123.6(6) . . ?
N13A C32A N14A 128.9(6) . . ?
N13A C32A C33A 121.0(6) . . ?
N14A C32A C33A 110.1(6) . . ?
C34A C33A C32A 133.2(6) . . ?
C34A C33A C38A 121.5(6) . . ?
C38A C33A C32A 105.3(6) . . ?
C33A C34A H34A 121.8 . . ?
C35A C34A C33A 116.5(6) . . ?
C35A C34A H34A 121.8 . . ?
C34A C35A H35A 119.2 . . ?
C34A C35A C36A 121.6(6) . . ?
C36A C35A H35A 119.2 . . ?
C35A C36A H36A 119.1 . . ?
C37A C36A C35A 121.7(6) . . ?
C37A C36A H36A 119.1 . . ?
C36A C37A H37A 120.9 . . ?
C36A C37A C38A 118.1(6) . . ?
C38A C37A H37A 120.9 . . ?
C33A C38A C39A 106.3(5) . . ?
C37A C38A C33A 120.4(6) . . ?
C37A C38A C39A 133.3(6) . . ?
N14A C39A C38A 110.1(5) . . ?
N15A C39A N14A 127.7(6) . . ?
N15A C39A C38A 122.1(6) . . ?
N15A C40A N16A 128.3(6) . . ?
N15A C40A C41A 122.8(6) . . ?
N16A C40A C41A 108.9(6) . . ?
C42A C41A C40A 131.3(6) . . ?
C46A C41A C40A 106.5(6) . . ?
C46A C41A C42A 122.2(6) . . ?
C41A C42A H42A 121.7 . . ?
C43A C42A C41A 116.6(7) . . ?
C43A C42A H42A 121.7 . . ?
C42A C43A H43A 119.2 . . ?
C42A C43A C44A 121.6(7) . . ?
C44A C43A H43A 119.2 . . ?
C43A C44A H44A 119.8 . . ?
C45A C44A C43A 120.4(7) . . ?
C45A C44A H44A 119.8 . . ?
C44A C45A H45A 120.8 . . ?
C44A C45A C46A 118.4(7) . . ?
C46A C45A H45A 120.8 . . ?
C41A C46A C45A 120.6(7) . . ?
C41A C46A C47A 107.0(6) . . ?
C45A C46A C47A 132.4(6) . . ?
N16A C47A C46A 109.5(6) . . ?
N17A C47A N16A 129.0(7) . . ?
N17A C47A C46A 121.4(6) . . ?
Cl10 C4S Cl12 111.6(8) . . ?
Cl10 C4S H4S 108.0 . . ?
Cl11 C4S Cl10 111.5(7) . . ?
Cl11 C4S Cl12 109.5(7) . . ?
Cl11 C4S H4S 108.0 . . ?
Cl12 C4S H4S 108.0 . . ?
Cl1S C1S Cl3S 110.7(6) . . ?
Cl1S C1S H1S 106.8 . . ?
Cl2S C1S Cl1S 113.0(6) . . ?
Cl2S C1S Cl3S 112.3(6) . . ?
Cl2S C1S H1S 106.8 . . ?
Cl3S C1S H1S 106.8 . . ?
Cl7S C3S H3S 105.8 . . ?
Cl8S C3S Cl7S 113.3(5) . . ?
Cl8S C3S Cl9S 114.7(6) . . ?
Cl8S C3S H3S 105.8 . . ?
Cl9S C3S Cl7S 110.6(6) . . ?
Cl9S C3S H3S 105.8 . . ?

loop_
_geom_bond_atom_site_label_1
_geom_bond_atom_site_label_2
_geom_bond_distance
_geom_bond_site_symmetry_2
_geom_bond_publ_flag
Zr1 O1 2.106(5) . ?
Zr1 O2 2.096(5) . ?
Zr1 O3 2.124(4) . ?
Zr1 N10 2.271(5) . ?
Zr1 N12 2.269(5) . ?
Zr1 N14 2.252(5) . ?
Zr1 N16 2.268(5) . ?
Fe1 N1 1.913(6) . ?
Fe1 N2 1.965(7) . ?
Fe1 N3 1.916(6) . ?
Fe1 N4 1.963(6) . ?
Fe1 N5 1.922(6) . ?
Fe1 N6 1.944(6) . ?
Cl4S C2S 1.804(11) . ?
Cl5S C2S 1.736(12) . ?
Cl6S C2S 1.708(10) . ?
O1 N1 1.386(7) . ?
O2 N3 1.391(7) . ?
O3 N5 1.373(7) . ?
N1 C1 1.319(9) . ?
N2 N7 1.357(9) . ?
N2 C2 1.334(9) . ?
N3 C6 1.285(9) . ?
N4 N8 1.344(8) . ?
N4 C7 1.340(9) . ?
N5 C11 1.300(8) . ?
N6 N9 1.367(8) . ?
N6 C12 1.338(10) . ?
N7 H7 1.0015 . ?
N7 C4 1.346(11) . ?
N8 H8 0.9496 . ?
N8 C9 1.370(10) . ?
N9 H9 0.9981 . ?
N9 C14 1.326(11) . ?
N10 C16 1.391(8) . ?
N10 C23 1.376(8) . ?
N11 C23 1.326(8) . ?
N11 C24 1.299(8) . ?
N12 C24 1.380(8) . ?
N12 C31 1.377(8) . ?
N13 C31 1.324(8) . ?
N13 C32 1.333(8) . ?
N14 C32 1.369(8) . ?
N14 C39 1.371(8) . ?
N15 C39 1.318(8) . ?
N15 C40 1.321(8) . ?
N16 C40 1.372(8) . ?
N16 C47 1.376(8) . ?
N17 C16 1.302(9) . ?
N17 C47 1.332(8) . ?
C1 C2 1.427(11) . ?
C1 C5 1.494(10) . ?
C2 C3 1.440(12) . ?
C2S H2S 1.0000 . ?
C3 H3 0.9500 . ?
C3 C4 1.374(13) . ?
C4 H4 0.9500 . ?
C5 H5A 0.9800 . ?
C5 H5B 0.9800 . ?
C5 H5C 0.9800 . ?
C6 C7 1.458(10) . ?
C6 C10 1.505(9) . ?
C7 C8 1.389(11) . ?
C8 H8A 0.9500 . ?
C8 C9 1.334(12) . ?
C9 H9A 0.9500 . ?
C10 H10A 0.9800 . ?
C10 H10B 0.9800 . ?
C10 H10C 0.9800 . ?
C11 C12 1.444(10) . ?
C11 C15 1.486(11) . ?
C12 C13 1.424(10) . ?
C13 H13 0.9500 . ?
C13 C14 1.399(12) . ?
C14 H14 0.9500 . ?
C15 H15A 0.9800 . ?
C15 H15B 0.9800 . ?
C15 H15C 0.9800 . ?
C16 C17 1.449(9) . ?
C17 C18 1.404(10) . ?
C17 C22 1.403(10) . ?
C18 H18 0.9500 . ?
C18 C19 1.399(10) . ?
C19 H19 0.9500 . ?
C19 C20 1.394(11) . ?
C20 H20 0.9500 . ?
C20 C21 1.383(10) . ?
C21 H21 0.9500 . ?
C21 C22 1.391(9) . ?
C22 C23 1.461(9) . ?
C24 C25 1.455(10) . ?
C25 C26 1.400(10) . ?
C25 C30 1.415(9) . ?
C26 H26 0.9500 . ?
C26 C27 1.370(10) . ?
C27 H27 0.9500 . ?
C27 C28 1.393(10) . ?
C28 H28 0.9500 . ?
C28 C29 1.398(9) . ?
C29 H29 0.9500 . ?
C29 C30 1.390(9) . ?
C30 C31 1.441(9) . ?
C32 C33 1.446(9) . ?
C33 C34 1.396(8) . ?
C33 C38 1.401(9) . ?
C34 H34 0.9500 . ?
C34 C35 1.381(9) . ?
C35 H35 0.9500 . ?
C35 C36 1.403(9) . ?
C36 H36 0.9500 . ?
C36 C37 1.379(9) . ?
C37 H37 0.9500 . ?
C37 C38 1.376(9) . ?
C38 C39 1.473(8) . ?
C40 C41 1.445(9) . ?
C41 C42 1.379(9) . ?
C41 C46 1.401(9) . ?
C42 H42 0.9500 . ?
C42 C43 1.384(9) . ?
C43 H43 0.9500 . ?
C43 C44 1.416(10) . ?
C44 H44 0.9500 . ?
C44 C45 1.371(10) . ?
C45 H45 0.9500 . ?
C45 C46 1.405(9) . ?
C46 C47 1.445(9) . ?
Zr1A O1A 2.097(5) . ?
Zr1A O2A 2.099(5) . ?
Zr1A O3A 2.120(5) . ?
Zr1A N10A 2.260(5) . ?
Zr1A N12A 2.269(6) . ?
Zr1A N14A 2.259(5) . ?
Zr1A N16A 2.272(5) . ?
Fe1A N1A 1.900(6) . ?
Fe1A N2A 1.937(7) . ?
Fe1A N3A 1.911(7) . ?
Fe1A N4A 1.951(7) . ?
Fe1A N5A 1.925(6) . ?
Fe1A N6A 1.940(7) . ?
O1A N1A 1.388(7) . ?
O2A N3A 1.386(8) . ?
O3A N5A 1.357(7) . ?
N1A C1A 1.313(10) . ?
N2A N7A 1.357(9) . ?
N2A C2A 1.327(11) . ?
N3A C6A 1.308(10) . ?
N4A N8A 1.364(10) . ?
N4A C7A 1.359(11) . ?
N5A C11A 1.297(9) . ?
N6A N9A 1.354(10) . ?
N6A C12A 1.380(10) . ?
N7A H7A 0.9823 . ?
N7A C4A 1.332(12) . ?
N8A H8AA 0.8670 . ?
N8A C9A 1.373(14) . ?
N9A H9AA 0.9786 . ?
N9A C14A 1.349(12) . ?
N10A C16A 1.398(9) . ?
N10A C23A 1.384(8) . ?
N11A C23A 1.315(9) . ?
N11A C24A 1.318(8) . ?
N12A C24A 1.383(8) . ?
N12A C31A 1.364(8) . ?
N13A C31A 1.327(8) . ?
N13A C32A 1.331(8) . ?
N14A C32A 1.358(8) . ?
N14A C39A 1.372(8) . ?
N15A C39A 1.328(8) . ?
N15A C40A 1.311(8) . ?
N16A C40A 1.379(8) . ?
N16A C47A 1.370(8) . ?
N17A C16A 1.321(9) . ?
N17A C47A 1.313(8) . ?
C1A C2A 1.463(12) . ?
C1A C5A 1.498(11) . ?
C2A C3A 1.412(12) . ?
C3A H3A 0.9500 . ?
C3A C4A 1.347(13) . ?
C4A H4A 0.9500 . ?
C5A H5AA 0.9800 . ?
C5A H5AB 0.9800 . ?
C5A H5AC 0.9800 . ?
C6A C7A 1.451(11) . ?
C6A C10A 1.477(11) . ?
C7A C8A 1.429(12) . ?
C8A H8AB 0.9500 . ?
C8A C9A 1.365(16) . ?
C9A H9AB 0.9500 . ?
C10A H10D 0.9800 . ?
C10A H10E 0.9800 . ?
C10A H10F 0.9800 . ?
C11A C12A 1.425(12) . ?
C11A C15A 1.502(11) . ?
C12A C13A 1.390(12) . ?
C13A H13A 0.9500 . ?
C13A C14A 1.379(13) . ?
C14A H14A 0.9500 . ?
C15A H15D 0.9800 . ?
C15A H15E 0.9800 . ?
C15A H15F 0.9800 . ?
C16A C17A 1.457(9) . ?
C17A C18A 1.387(9) . ?
C17A C22A 1.383(10) . ?
C18A H18A 0.9500 . ?
C18A C19A 1.399(10) . ?
C19A H19A 0.9500 . ?
C19A C20A 1.363(11) . ?
C20A H20A 0.9500 . ?
C20A C21A 1.392(10) . ?
C21A H21A 0.9500 . ?
C21A C22A 1.393(9) . ?
C22A C23A 1.461(9) . ?
C24A C25A 1.447(9) . ?
C25A C26A 1.382(9) . ?
C25A C30A 1.403(9) . ?
C26A H26A 0.9500 . ?
C26A C27A 1.386(10) . ?
C27A H27A 0.9500 . ?
C27A C28A 1.407(10) . ?
C28A H28A 0.9500 . ?
C28A C29A 1.395(9) . ?
C29A H29A 0.9500 . ?
C29A C30A 1.405(10) . ?
C30A C31A 1.415(9) . ?
C32A C33A 1.480(8) . ?
C33A C34A 1.391(9) . ?
C33A C38A 1.409(9) . ?
C34A H34A 0.9500 . ?
C34A C35A 1.385(9) . ?
C35A H35A 0.9500 . ?
C35A C36A 1.400(9) . ?
C36A H36A 0.9500 . ?
C36A C37A 1.356(9) . ?
C37A H37A 0.9500 . ?
C37A C38A 1.387(8) . ?
C38A C39A 1.457(9) . ?
C40A C41A 1.464(9) . ?
C41A C42A 1.406(9) . ?
C41A C46A 1.387(9) . ?
C42A H42A 0.9500 . ?
C42A C43A 1.382(10) . ?
C43A H43A 0.9500 . ?
C43A C44A 1.424(10) . ?
C44A H44A 0.9500 . ?
C44A C45A 1.383(10) . ?
C45A H45A 0.9500 . ?
C45A C46A 1.394(10) . ?
C46A C47A 1.451(10) . ?
Cl10 C4S 1.740(12) . ?
Cl11 C4S 1.711(14) . ?
Cl12 C4S 1.800(14) . ?
C4S H4S 1.0000 . ?
Cl1S C1S 1.737(10) . ?
Cl2S C1S 1.720(10) . ?
Cl3S C1S 1.760(10) . ?
C1S H1S 1.0000 . ?
Cl7S C3S 1.768(11) . ?
Cl8S C3S 1.707(11) . ?
Cl9S C3S 1.713(10) . ?
C3S H3S 1.0000 . ?

loop_
_geom_torsion_atom_site_label_1
_geom_torsion_atom_site_label_2
_geom_torsion_atom_site_label_3
_geom_torsion_atom_site_label_4
_geom_torsion
_geom_torsion_site_symmetry_1
_geom_torsion_site_symmetry_2
_geom_torsion_site_symmetry_3
_geom_torsion_site_symmetry_4
_geom_torsion_publ_flag
Zr1 O1 N1 Fe1 -51.7(6) . . . . ?
Zr1 O1 N1 C1 120.1(6) . . . . ?
Zr1 O2 N3 Fe1 -40.8(6) . . . . ?
Zr1 O2 N3 C6 134.0(5) . . . . ?
Zr1 O3 N5 Fe1 -49.5(5) . . . . ?
Zr1 O3 N5 C11 125.2(5) . . . . ?
Zr1 N10 C16 N17 -24.8(10) . . . . ?
Zr1 N10 C16 C17 157.8(4) . . . . ?
Zr1 N10 C23 N11 26.1(10) . . . . ?
Zr1 N10 C23 C22 -157.3(4) . . . . ?
Zr1 N12 C24 N11 -28.8(10) . . . . ?
Zr1 N12 C24 C25 153.4(5) . . . . ?
Zr1 N12 C31 N13 29.6(9) . . . . ?
Zr1 N12 C31 C30 -153.6(4) . . . . ?
Zr1 N14 C32 N13 -33.2(9) . . . . ?
Zr1 N14 C32 C33 151.2(4) . . . . ?
Zr1 N14 C39 N15 29.4(9) . . . . ?
Zr1 N14 C39 C38 -151.9(4) . . . . ?
Zr1 N16 C40 N15 -21.5(9) . . . . ?
Zr1 N16 C40 C41 158.1(4) . . . . ?
Zr1 N16 C47 N17 30.4(9) . . . . ?
Zr1 N16 C47 C46 -157.7(4) . . . . ?
Fe1 N1 C1 C2 -1.1(9) . . . . ?
Fe1 N1 C1 C5 175.6(7) . . . . ?
Fe1 N2 N7 C4 177.0(7) . . . . ?
Fe1 N2 C2 C1 -1.7(10) . . . . ?
Fe1 N2 C2 C3 -177.0(6) . . . . ?
Fe1 N3 C6 C7 0.1(9) . . . . ?
Fe1 N3 C6 C10 179.1(7) . . . . ?
Fe1 N4 N8 C9 -164.5(7) . . . . ?
Fe1 N4 C7 C6 -11.6(9) . . . . ?
Fe1 N4 C7 C8 167.2(6) . . . . ?
Fe1 N5 C11 C12 0.4(8) . . . . ?
Fe1 N5 C11 C15 176.5(6) . . . . ?
Fe1 N6 N9 C14 -176.7(6) . . . . ?
Fe1 N6 C12 C11 -5.9(8) . . . . ?
Fe1 N6 C12 C13 177.8(5) . . . . ?
O1 N1 C1 C2 -173.1(6) . . . . ?
O1 N1 C1 C5 3.6(11) . . . . ?
O2 N3 C6 C7 -174.9(6) . . . . ?
O2 N3 C6 C10 4.1(11) . . . . ?
O3 N5 C11 C12 -174.5(5) . . . . ?
O3 N5 C11 C15 1.6(10) . . . . ?
N1 C1 C2 N2 1.8(11) . . . . ?
N1 C1 C2 C3 175.7(9) . . . . ?
N2 N7 C4 C3 -1.4(11) . . . . ?
N2 C2 C3 C4 -1.3(11) . . . . ?
N3 C6 C7 N4 7.7(10) . . . . ?
N3 C6 C7 C8 -170.8(10) . . . . ?
N4 N8 C9 C8 4.2(13) . . . . ?
N4 C7 C8 C9 1.5(12) . . . . ?
N5 C11 C12 N6 3.7(9) . . . . ?
N5 C11 C12 C13 178.7(8) . . . . ?
N6 N9 C14 C13 0.9(10) . . . . ?
N6 C12 C13 C14 -0.6(9) . . . . ?
N7 N2 C2 C1 175.8(7) . . . . ?
N7 N2 C2 C3 0.6(10) . . . . ?
N8 N4 C7 C6 -177.9(7) . . . . ?
N8 N4 C7 C8 0.9(10) . . . . ?
N9 N6 C12 C11 177.4(6) . . . . ?
N9 N6 C12 C13 1.2(9) . . . . ?
N10 C16 C17 C18 177.2(7) . . . . ?
N10 C16 C17 C22 0.9(8) . . . . ?
N11 C24 C25 C26 3.3(14) . . . . ?
N11 C24 C25 C30 -177.9(7) . . . . ?
N12 C24 C25 C26 -178.8(8) . . . . ?
N12 C24 C25 C30 0.1(8) . . . . ?
N13 C32 C33 C34 7.4(12) . . . . ?
N13 C32 C33 C38 -172.7(6) . . . . ?
N14 C32 C33 C34 -176.7(7) . . . . ?
N14 C32 C33 C38 3.1(7) . . . . ?
N15 C40 C41 C42 -2.2(12) . . . . ?
N15 C40 C41 C46 -179.4(6) . . . . ?
N16 C40 C41 C42 178.1(7) . . . . ?
N16 C40 C41 C46 0.9(7) . . . . ?
N17 C16 C17 C18 -0.3(12) . . . . ?
N17 C16 C17 C22 -176.5(7) . . . . ?
C1 C2 C3 C4 -175.5(10) . . . . ?
C2 N2 N7 C4 0.5(9) . . . . ?
C2 C3 C4 N7 1.6(11) . . . . ?
C5 C1 C2 N2 -174.7(8) . . . . ?
C5 C1 C2 C3 -0.8(16) . . . . ?
C6 C7 C8 C9 -179.9(10) . . . . ?
C7 N4 N8 C9 -3.0(10) . . . . ?
C7 C8 C9 N8 -3.4(13) . . . . ?
C10 C6 C7 N4 -171.4(8) . . . . ?
C10 C6 C7 C8 10.1(16) . . . . ?
C11 C12 C13 C14 -175.9(8) . . . . ?
C12 N6 N9 C14 -1.3(9) . . . . ?
C12 C13 C14 N9 -0.2(10) . . . . ?
C15 C11 C12 N6 -172.6(7) . . . . ?
C15 C11 C12 C13 2.5(14) . . . . ?
C16 N10 C23 N11 -173.7(7) . . . . ?
C16 N10 C23 C22 2.9(8) . . . . ?
C16 N17 C47 N16 6.0(11) . . . . ?
C16 N17 C47 C46 -164.9(6) . . . . ?
C16 C17 C18 C19 -177.5(7) . . . . ?
C16 C17 C22 C21 176.9(7) . . . . ?
C16 C17 C22 C23 0.8(8) . . . . ?
C17 C18 C19 C20 2.1(12) . . . . ?
C17 C22 C23 N10 -2.3(8) . . . . ?
C17 C22 C23 N11 174.6(6) . . . . ?
C18 C17 C22 C21 0.2(11) . . . . ?
C18 C17 C22 C23 -175.9(7) . . . . ?
C18 C19 C20 C21 -1.0(12) . . . . ?
C19 C20 C21 C22 -0.6(12) . . . . ?
C20 C21 C22 C17 0.9(11) . . . . ?
C20 C21 C22 C23 175.9(7) . . . . ?
C21 C22 C23 N10 -177.9(7) . . . . ?
C21 C22 C23 N11 -1.0(12) . . . . ?
C22 C17 C18 C19 -1.7(11) . . . . ?
C23 N10 C16 N17 174.9(7) . . . . ?
C23 N10 C16 C17 -2.4(8) . . . . ?
C23 N11 C24 N12 -3.3(12) . . . . ?
C23 N11 C24 C25 174.2(7) . . . . ?
C24 N11 C23 N10 4.8(11) . . . . ?
C24 N11 C23 C22 -171.5(7) . . . . ?
C24 N12 C31 N13 -175.7(6) . . . . ?
C24 N12 C31 C30 1.2(7) . . . . ?
C24 C25 C26 C27 179.4(8) . . . . ?
C24 C25 C30 C29 178.5(6) . . . . ?
C24 C25 C30 C31 0.6(8) . . . . ?
C25 C26 C27 C28 1.3(13) . . . . ?
C25 C30 C31 N12 -1.1(8) . . . . ?
C25 C30 C31 N13 175.9(6) . . . . ?
C26 C25 C30 C29 -2.5(12) . . . . ?
C26 C25 C30 C31 179.6(7) . . . . ?
C26 C27 C28 C29 -1.8(14) . . . . ?
C27 C28 C29 C30 0.0(12) . . . . ?
C28 C29 C30 C25 2.0(11) . . . . ?
C28 C29 C30 C31 179.2(8) . . . . ?
C29 C30 C31 N12 -178.6(7) . . . . ?
C29 C30 C31 N13 -1.6(12) . . . . ?
C30 C25 C26 C27 0.8(13) . . . . ?
C31 N12 C24 N11 177.0(7) . . . . ?
C31 N12 C24 C25 -0.8(8) . . . . ?
C31 N13 C32 N14 -6.0(10) . . . . ?
C31 N13 C32 C33 169.1(6) . . . . ?
C32 N13 C31 N12 7.7(10) . . . . ?
C32 N13 C31 C30 -168.8(6) . . . . ?
C32 N14 C39 N15 -176.4(6) . . . . ?
C32 N14 C39 C38 2.3(7) . . . . ?
C32 C33 C34 C35 -179.9(7) . . . . ?
C32 C33 C38 C37 177.8(6) . . . . ?
C32 C33 C38 C39 -1.6(7) . . . . ?
C33 C34 C35 C36 1.8(10) . . . . ?
C33 C38 C39 N14 -0.4(7) . . . . ?
C33 C38 C39 N15 178.5(6) . . . . ?
C34 C33 C38 C37 -2.3(10) . . . . ?
C34 C33 C38 C39 178.3(6) . . . . ?
C34 C35 C36 C37 -1.9(11) . . . . ?
C35 C36 C37 C38 -0.2(11) . . . . ?
C36 C37 C38 C33 2.2(10) . . . . ?
C36 C37 C38 C39 -178.5(7) . . . . ?
C37 C38 C39 N14 -179.7(7) . . . . ?
C37 C38 C39 N15 -0.9(11) . . . . ?
C38 C33 C34 C35 0.3(10) . . . . ?
C39 N14 C32 N13 172.2(6) . . . . ?
C39 N14 C32 C33 -3.4(7) . . . . ?
C39 N15 C40 N16 -6.9(10) . . . . ?
C39 N15 C40 C41 173.5(6) . . . . ?
C40 N15 C39 N14 2.5(11) . . . . ?
C40 N15 C39 C38 -176.1(6) . . . . ?
C40 N16 C47 N17 -167.9(7) . . . . ?
C40 N16 C47 C46 3.9(7) . . . . ?
C40 C41 C42 C43 -176.7(7) . . . . ?
C40 C41 C46 C45 177.4(6) . . . . ?
C40 C41 C46 C47 1.4(7) . . . . ?
C41 C42 C43 C44 -0.5(11) . . . . ?
C41 C46 C47 N16 -3.4(8) . . . . ?
C41 C46 C47 N17 169.0(6) . . . . ?
C42 C41 C46 C45 -0.2(10) . . . . ?
C42 C41 C46 C47 -176.1(6) . . . . ?
C42 C43 C44 C45 0.8(12) . . . . ?
C43 C44 C45 C46 -0.8(11) . . . . ?
C44 C45 C46 C41 0.5(10) . . . . ?
C44 C45 C46 C47 175.2(7) . . . . ?
C45 C46 C47 N16 -178.6(7) . . . . ?
C45 C46 C47 N17 -6.3(12) . . . . ?
C46 C41 C42 C43 0.2(10) . . . . ?
C47 N16 C40 N15 177.3(6) . . . . ?
C47 N16 C40 C41 -3.0(7) . . . . ?
C47 N17 C16 N10 -9.0(11) . . . . ?
C47 N17 C16 C17 168.0(7) . . . . ?
Zr1A O1A N1A Fe1A -48.3(6) . . . . ?
Zr1A O1A N1A C1A 122.1(6) . . . . ?
Zr1A O2A N3A Fe1A -41.8(7) . . . . ?
Zr1A O2A N3A C6A 133.8(6) . . . . ?
Zr1A O3A N5A Fe1A -48.1(6) . . . . ?
Zr1A O3A N5A C11A 124.9(6) . . . . ?
Zr1A N10A C16A N17A -29.9(10) . . . . ?
Zr1A N10A C16A C17A 154.7(5) . . . . ?
Zr1A N10A C23A N11A 27.2(10) . . . . ?
Zr1A N10A C23A C22A -154.1(4) . . . . ?
Zr1A N12A C24A N11A -30.4(10) . . . . ?
Zr1A N12A C24A C25A 153.5(4) . . . . ?
Zr1A N12A C31A N13A 28.0(9) . . . . ?
Zr1A N12A C31A C30A -153.4(4) . . . . ?
Zr1A N14A C32A N13A -30.6(9) . . . . ?
Zr1A N14A C32A C33A 151.0(4) . . . . ?
Zr1A N14A C39A N15A 33.8(9) . . . . ?
Zr1A N14A C39A C38A -150.2(4) . . . . ?
Zr1A N16A C40A N15A -25.9(10) . . . . ?
Zr1A N16A C40A C41A 156.9(5) . . . . ?
Zr1A N16A C47A N17A 28.4(10) . . . . ?
Zr1A N16A C47A C46A -156.1(5) . . . . ?
Fe1A N1A C1A C2A -2.9(9) . . . . ?
Fe1A N1A C1A C5A 172.0(7) . . . . ?
Fe1A N2A N7A C4A -179.2(8) . . . . ?
Fe1A N2A C2A C1A -3.6(10) . . . . ?
Fe1A N2A C2A C3A -178.6(6) . . . . ?
Fe1A N3A C6A C7A 3.3(9) . . . . ?
Fe1A N3A C6A C10A 175.7(7) . . . . ?
Fe1A N4A N8A C9A -167.3(9) . . . . ?
Fe1A N4A C7A C6A -8.8(10) . . . . ?
Fe1A N4A C7A C8A 169.8(7) . . . . ?
Fe1A N5A C11A C12A 0.5(9) . . . . ?
Fe1A N5A C11A C15A 176.1(6) . . . . ?
Fe1A N6A N9A C14A -178.5(7) . . . . ?
Fe1A N6A C12A C11A -4.8(9) . . . . ?
Fe1A N6A C12A C13A 178.7(6) . . . . ?
O1A N1A C1A C2A -173.6(6) . . . . ?
O1A N1A C1A C5A 1.3(12) . . . . ?
O2A N3A C6A C7A -172.4(6) . . . . ?
O2A N3A C6A C10A 0.0(12) . . . . ?
O3A N5A C11A C12A -172.7(6) . . . . ?
O3A N5A C11A C15A 2.9(12) . . . . ?
N1A C1A C2A N2A 4.1(11) . . . . ?
N1A C1A C2A C3A 177.6(10) . . . . ?
N2A N7A C4A C3A -0.8(12) . . . . ?
N2A C2A C3A C4A -3.3(12) . . . . ?
N3A C6A C7A N4A 3.7(11) . . . . ?
N3A C6A C7A C8A -174.5(10) . . . . ?
N4A N8A C9A C8A -0.9(16) . . . . ?
N4A C7A C8A C9A 2.0(13) . . . . ?
N5A C11A C12A N6A 2.8(11) . . . . ?
N5A C11A C12A C13A 177.9(10) . . . . ?
N6A N9A C14A C13A 0.2(11) . . . . ?
N6A C12A C13A C14A 0.3(11) . . . . ?
N7A N2A C2A C1A 177.8(7) . . . . ?
N7A N2A C2A C3A 2.8(10) . . . . ?
N8A N4A C7A C6A 178.7(8) . . . . ?
N8A N4A C7A C8A -2.6(12) . . . . ?
N9A N6A C12A C11A 176.3(7) . . . . ?
N9A N6A C12A C13A -0.2(10) . . . . ?
N10A C16A C17A C18A -179.6(7) . . . . ?
N10A C16A C17A C22A -0.2(8) . . . . ?
N11A C24A C25A C26A 2.3(13) . . . . ?
N11A C24A C25A C30A -173.9(7) . . . . ?
N12A C24A C25A C26A 178.8(8) . . . . ?
N12A C24A C25A C30A 2.6(8) . . . . ?
N13A C32A C33A C34A 2.9(11) . . . . ?
N13A C32A C33A C38A -176.9(6) . . . . ?
N14A C32A C33A C34A -178.5(7) . . . . ?
N14A C32A C33A C38A 1.7(7) . . . . ?
N15A C40A C41A C42A 0.7(13) . . . . ?
N15A C40A C41A C46A -177.4(7) . . . . ?
N16A C40A C41A C42A 178.1(8) . . . . ?
N16A C40A C41A C46A -0.1(8) . . . . ?
N17A C16A C17A C18A 4.8(13) . . . . ?
N17A C16A C17A C22A -175.7(7) . . . . ?
C1A C2A C3A C4A -177.0(10) . . . . ?
C2A N2A N7A C4A -1.3(11) . . . . ?
C2A C3A C4A N7A 2.4(12) . . . . ?
C5A C1A C2A N2A -170.8(8) . . . . ?
C5A C1A C2A C3A 2.7(17) . . . . ?
C6A C7A C8A C9A -179.7(11) . . . . ?
C7A N4A N8A C9A 2.1(13) . . . . ?
C7A C8A C9A N8A -0.6(15) . . . . ?
C10A C6A C7A N4A -168.9(8) . . . . ?
C10A C6A C7A C8A 12.9(16) . . . . ?
C11A C12A C13A C14A -174.9(10) . . . . ?
C12A N6A N9A C14A 0.0(10) . . . . ?
C12A C13A C14A N9A -0.3(11) . . . . ?
C15A C11A C12A N6A -173.0(7) . . . . ?
C15A C11A C12A C13A 2.1(16) . . . . ?
C16A N10A C23A N11A -176.9(7) . . . . ?
C16A N10A C23A C22A 1.8(8) . . . . ?
C16A N17A C47A N16A 4.5(12) . . . . ?
C16A N17A C47A C46A -170.6(7) . . . . ?
C16A C17A C18A C19A -178.7(7) . . . . ?
C16A C17A C22A C21A 178.6(6) . . . . ?
C16A C17A C22A C23A 1.2(8) . . . . ?
C17A C18A C19A C20A -1.8(12) . . . . ?
C17A C22A C23A N10A -2.0(8) . . . . ?
C17A C22A C23A N11A 176.8(7) . . . . ?
C18A C17A C22A C21A -1.9(11) . . . . ?
C18A C17A C22A C23A -179.2(7) . . . . ?
C18A C19A C20A C21A 1.6(12) . . . . ?
C19A C20A C21A C22A -1.3(11) . . . . ?
C20A C21A C22A C17A 1.4(10) . . . . ?
C20A C21A C22A C23A 178.2(7) . . . . ?
C21A C22A C23A N10A -179.1(7) . . . . ?
C21A C22A C23A N11A -0.3(12) . . . . ?
C22A C17A C18A C19A 1.9(11) . . . . ?
C23A N10A C16A N17A 174.3(7) . . . . ?
C23A N10A C16A C17A -1.1(8) . . . . ?
C23A N11A C24A N12A -6.3(12) . . . . ?
C23A N11A C24A C25A 169.4(7) . . . . ?
C24A N11A C23A N10A 8.4(11) . . . . ?
C24A N11A C23A C22A -170.1(7) . . . . ?
C24A N12A C31A N13A -177.2(7) . . . . ?
C24A N12A C31A C30A 1.4(8) . . . . ?
C24A C25A C26A C27A -174.5(7) . . . . ?
C24A C25A C30A C29A 175.5(6) . . . . ?
C24A C25A C30A C31A -1.7(8) . . . . ?
C25A C26A C27A C28A -1.5(11) . . . . ?
C25A C30A C31A N12A 0.2(8) . . . . ?
C25A C30A C31A N13A 178.9(6) . . . . ?
C26A C25A C30A C29A -1.2(11) . . . . ?
C26A C25A C30A C31A -178.3(7) . . . . ?
C26A C27A C28A C29A 1.9(12) . . . . ?
C27A C28A C29A C30A -1.9(11) . . . . ?
C28A C29A C30A C25A 1.5(10) . . . . ?
C28A C29A C30A C31A 177.8(7) . . . . ?
C29A C30A C31A N12A -176.4(7) . . . . ?
C29A C30A C31A N13A 2.2(12) . . . . ?
C30A C25A C26A C27A 1.1(11) . . . . ?
C31A N12A C24A N11A 173.7(7) . . . . ?
C31A N12A C24A C25A -2.5(8) . . . . ?
C31A N13A C32A N14A -3.0(11) . . . . ?
C31A N13A C32A C33A 175.4(6) . . . . ?
C32A N13A C31A N12A 4.6(11) . . . . ?
C32A N13A C31A C30A -173.9(6) . . . . ?
C32A N14A C39A N15A -171.2(7) . . . . ?
C32A N14A C39A C38A 4.9(8) . . . . ?
C32A C33A C34A C35A 176.9(7) . . . . ?
C32A C33A C38A C37A 180.0(6) . . . . ?
C32A C33A C38A C39A 1.2(7) . . . . ?
C33A C34A C35A C36A 3.0(10) . . . . ?
C33A C38A C39A N14A -3.8(8) . . . . ?
C33A C38A C39A N15A 172.5(6) . . . . ?
C34A C33A C38A C37A 0.2(10) . . . . ?
C34A C33A C38A C39A -178.6(6) . . . . ?
C34A C35A C36A C37A 0.6(10) . . . . ?
C35A C36A C37A C38A -3.9(10) . . . . ?
C36A C37A C38A C33A 3.5(10) . . . . ?
C36A C37A C38A C39A -178.2(7) . . . . ?
C37A C38A C39A N14A 177.7(7) . . . . ?
C37A C38A C39A N15A -6.0(12) . . . . ?
C38A C33A C34A C35A -3.3(10) . . . . ?
C39A N14A C32A N13A 174.4(7) . . . . ?
C39A N14A C32A C33A -4.1(7) . . . . ?
C39A N15A C40A N16A -5.7(12) . . . . ?
C39A N15A C40A C41A 171.2(7) . . . . ?
C40A N15A C39A N14A 1.5(11) . . . . ?
C40A N15A C39A C38A -174.1(7) . . . . ?
C40A N16A C47A N17A -173.5(7) . . . . ?
C40A N16A C47A C46A 2.1(8) . . . . ?
C40A C41A C42A C43A -179.8(8) . . . . ?
C40A C41A C46A C45A -178.5(7) . . . . ?
C40A C41A C46A C47A 1.3(8) . . . . ?
C41A C42A C43A C44A -1.9(12) . . . . ?
C41A C46A C47A N16A -2.1(9) . . . . ?
C41A C46A C47A N17A 173.8(7) . . . . ?
C42A C41A C46A C45A 3.1(12) . . . . ?
C42A C41A C46A C47A -177.1(7) . . . . ?
C42A C43A C44A C45A 4.6(14) . . . . ?
C43A C44A C45A C46A -3.4(13) . . . . ?
C44A C45A C46A C41A -0.4(13) . . . . ?
C44A C45A C46A C47A 179.9(8) . . . . ?
C45A C46A C47A N16A 177.6(9) . . . . ?
C45A C46A C47A N17A -6.4(14) . . . . ?
C46A C41A C42A C43A -1.9(12) . . . . ?
C47A N16A C40A N15A 175.9(7) . . . . ?
C47A N16A C40A C41A -1.3(8) . . . . ?
C47A N17A C16A N10A -3.8(12) . . . . ?
C47A N17A C16A C17A 170.9(7) . . . . ?

loop_
_smtbx_masks_void_nr
_smtbx_masks_void_average_x
_smtbx_masks_void_average_y
_smtbx_masks_void_average_z
_smtbx_masks_void_volume
_smtbx_masks_void_count_electrons
_smtbx_masks_void_content
1 0.772 -0.500 0.000 1299.5 473.4 '8 CHCl3'
